data_4302599
loop_
_publ_author_name
'Rajesh Chakrabarty'
'Purabi Sarmah'
'Bapan Saha'
'Stutee Chakravorty'
'Birinchi K. Das'

_publ_contact_author_address
; Department of Chemistry
  Gauhati University
  Guwahati - 781 014
  India
;
_publ_contact_author_email das_bk@rediffmail.com
_publ_contact_author_fax '91 361 2700311'
_publ_contact_author_name 'Prof. Birinchi K. Das'
_publ_contact_author_phone '91 361 2570535'
_publ_section_title
;
Catalytic Properties of Cobalt(III)-Oxo Cubanes in the TBHP Oxidation of
Benzylic Alcohols
;
_journal_name_full 'Inorganic Chemistry'
_journal_page_first 6371
_journal_page_last 6379
_journal_paper_doi 10.1021/ic802115n
_journal_volume 48
_journal_year 2009
_chemical_formula_moiety 'C48 H40 Co4 N4 O12, 6(C1 H4 O), 0.5(H2 O)'
_chemical_formula_sum 'C54 H64 Co4 N4 O18.5'
_chemical_formula_weight 1300.81
_chemical_name_systematic
;
 tetrakis(\m-oxo)tetrakis(\m-benzoato)tetrakispyridine tetracobalt(III)
6MeOH 0.5H~2~O
;
_space_group_IT_number 2
_symmetry_cell_setting triclinic
_symmetry_space_group_name_Hall '-P 1'
_symmetry_space_group_name_H-M 'P -1'
_atom_sites_solution_hydrogens geom
_atom_sites_solution_primary direct
_atom_sites_solution_secondary difmap
_audit_creation_method SHELXL-97
_cell_angle_alpha 87.64(4)
_cell_angle_beta 86.17(4)
_cell_angle_gamma 73.17(4)
_cell_formula_units_Z 2
_cell_length_a 11.120(3)
_cell_length_b 14.859(3)
_cell_length_c 18.726(4)
_cell_measurement_temperature 293(2)
_cell_measurement_theta_max 24.7
_cell_measurement_theta_min 1.8
_cell_volume 2954.2(13)
_computing_cell_refinement 'Bruker SMART'
_computing_data_collection 'Bruker SMART'
_computing_data_reduction 'Bruker SAINT'
_computing_molecular_graphics 'ORTEP-3 for Windows (Farrugia, 1999)'
_computing_publication_material WinGX
_computing_structure_refinement 'SHELXL-97 (Sheldrick, 2008)'
_computing_structure_solution 'SHELXL-97 (Sheldrick, 2008)'
_diffrn_ambient_temperature 293(2)
_diffrn_measured_fraction_theta_full 0.997
_diffrn_measured_fraction_theta_max 0.997
_diffrn_measurement_device_type 'CCD area detector'
_diffrn_measurement_method 'phi and omega scans'
_diffrn_radiation_monochromator graphite
_diffrn_radiation_source 'fine-focus sealed tube'
_diffrn_radiation_type MoK\a
_diffrn_radiation_wavelength 0.71073
_diffrn_reflns_av_R_equivalents 0.0351
_diffrn_reflns_av_sigmaI/netI 0.0453
_diffrn_reflns_limit_h_max 13
_diffrn_reflns_limit_h_min -13
_diffrn_reflns_limit_k_max 17
_diffrn_reflns_limit_k_min -17
_diffrn_reflns_limit_l_max 22
_diffrn_reflns_limit_l_min -21
_diffrn_reflns_number 26474
_diffrn_reflns_theta_full 24.71
_diffrn_reflns_theta_max 24.71
_diffrn_reflns_theta_min 1.78
_exptl_absorpt_coefficient_mu 1.177
_exptl_absorpt_correction_T_max 0.8717
_exptl_absorpt_correction_T_min 0.7341
_exptl_absorpt_correction_type multi-scan
_exptl_absorpt_process_details 'SADABS: Blessing, R. (1995), Acta Cryst., A51, 33'
_exptl_crystal_colour olive-green
_exptl_crystal_density_diffrn 1.462
_exptl_crystal_density_method 'not measured'
_exptl_crystal_description needles
_exptl_crystal_F_000 1344
_exptl_crystal_size_max 0.28
_exptl_crystal_size_mid 0.17
_exptl_crystal_size_min 0.12
_refine_diff_density_max 0.632
_refine_diff_density_min -0.515
_refine_diff_density_rms 0.075
_refine_ls_extinction_method none
_refine_ls_goodness_of_fit_ref 1.016
_refine_ls_hydrogen_treatment mixed
_refine_ls_matrix_type full
_refine_ls_number_parameters 909
_refine_ls_number_reflns 10030
_refine_ls_number_restraints 0
_refine_ls_restrained_S_all 1.016
_refine_ls_R_factor_all 0.0609
_refine_ls_R_factor_gt 0.0419
_refine_ls_shift/su_max 0.001
_refine_ls_shift/su_mean 0.000
_refine_ls_structure_factor_coef Fsqd
_refine_ls_weighting_details 'calc w=1/[\s^2^(Fo^2^)+(0.0616P)^2^+0.4950P] where P=(Fo^2^+2Fc^2^)/3'
_refine_ls_weighting_scheme calc
_refine_ls_wR_factor_gt 0.1012
_refine_ls_wR_factor_ref 0.1102
_reflns_number_gt 7649
_reflns_number_total 10030
_reflns_threshold_expression >2\s(I)
_cod_data_source_file ic802115n_si_001_1.cif
_cod_data_source_block cobzpy
_cod_original_cell_volume 2954.2(12)
_cod_original_formula_sum 'C54 H64 Co4 N4 O18.50'
_cod_database_code 4302599

loop_
_symmetry_equiv_pos_as_xyz
'x, y, z'
'-x, -y, -z'

loop_
_atom_site_label
_atom_site_type_symbol
_atom_site_fract_x
_atom_site_fract_y
_atom_site_fract_z
_atom_site_U_iso_or_equiv
_atom_site_adp_type
_atom_site_occupancy
_atom_site_symmetry_multiplicity
_atom_site_calc_flag
_atom_site_refinement_flags
_atom_site_disorder_assembly
_atom_site_disorder_group
Co1 Co 0.15428(4) 0.24269(3) 0.26429(2) 0.02770(12) Uani 1 1 d . . .
Co2 Co -0.08237(4) 0.22491(3) 0.32290(2) 0.02808(12) Uani 1 1 d . . .
Co3 Co -0.06767(4) 0.35025(3) 0.21422(2) 0.02872(12) Uani 1 1 d . . .
Co4 Co 0.01921(4) 0.15245(3) 0.19357(2) 0.02738(12) Uani 1 1 d . . .
O1 O -0.00003(19) 0.31879(14) 0.30415(11) 0.0296(5) Uani 1 1 d . . .
O2 O 0.07469(19) 0.14801(14) 0.28634(11) 0.0293(5) Uani 1 1 d . . .
O3 O -0.12734(19) 0.24381(14) 0.22760(10) 0.0286(5) Uani 1 1 d . . .
O4 O 0.07626(19) 0.25969(14) 0.17670(10) 0.0289(5) Uani 1 1 d . . .
O5 O 0.2106(2) 0.35397(15) 0.23859(11) 0.0343(5) Uani 1 1 d . . .
O6 O 0.0209(2) 0.44795(15) 0.20303(12) 0.0362(5) Uani 1 1 d . . .
O7 O -0.1522(2) 0.11598(15) 0.32864(11) 0.0341(5) Uani 1 1 d . . .
O8 O -0.0544(2) 0.05124(15) 0.22345(11) 0.0341(5) Uani 1 1 d . . .
O9 O 0.2993(2) 0.15201(15) 0.21640(12) 0.0341(5) Uani 1 1 d . . .
O10 O 0.1848(2) 0.06968(15) 0.16386(11) 0.0344(5) Uani 1 1 d . . .
O11 O -0.2414(2) 0.32105(16) 0.34961(12) 0.0357(5) Uani 1 1 d . . .
O12 O -0.2193(2) 0.43059(15) 0.26377(12) 0.0369(5) Uani 1 1 d . . .
N1 N 0.2399(2) 0.22700(19) 0.35445(14) 0.0327(6) Uani 1 1 d . . .
N2 N -0.0388(2) 0.20728(19) 0.42384(13) 0.0323(6) Uani 1 1 d . . .
N3 N -0.1430(3) 0.38489(18) 0.12120(14) 0.0342(6) Uani 1 1 d . . .
N4 N -0.0365(2) 0.15111(18) 0.09621(14) 0.0322(6) Uani 1 1 d . . .
C1 C 0.1362(3) 0.4317(2) 0.21657(17) 0.0347(8) Uani 1 1 d . . .
C2 C 0.1936(4) 0.5121(2) 0.20577(19) 0.0418(9) Uani 1 1 d . . .
C3 C 0.3229(4) 0.4973(3) 0.2094(2) 0.0575(11) Uani 1 1 d . . .
C4 C 0.3749(5) 0.5716(4) 0.1983(3) 0.0731(14) Uani 1 1 d . . .
C5 C 0.2997(6) 0.6611(4) 0.1853(3) 0.0805(16) Uani 1 1 d . . .
C6 C 0.1706(6) 0.6777(3) 0.1817(3) 0.0801(16) Uani 1 1 d . . .
C7 C 0.1180(5) 0.6031(3) 0.1913(2) 0.0583(11) Uani 1 1 d . . .
C8 C -0.1268(3) 0.0546(2) 0.28023(17) 0.0318(7) Uani 1 1 d . . .
C9 C -0.1886(3) -0.0238(2) 0.28920(18) 0.0374(8) Uani 1 1 d . . .
C10 C -0.1425(4) -0.1047(3) 0.2481(2) 0.0485(10) Uani 1 1 d . . .
C11 C -0.2001(5) -0.1764(3) 0.2547(3) 0.0633(12) Uani 1 1 d . . .
C12 C -0.3049(5) -0.1669(3) 0.3006(3) 0.0732(14) Uani 1 1 d . . .
C13 C -0.3533(5) -0.0864(3) 0.3419(3) 0.0667(13) Uani 1 1 d . . .
C14 C -0.2937(4) -0.0160(3) 0.3362(2) 0.0496(10) Uani 1 1 d . . .
C15 C 0.2876(3) 0.0868(2) 0.17727(16) 0.0324(7) Uani 1 1 d . . .
C16 C 0.4059(3) 0.0232(2) 0.14297(18) 0.0366(8) Uani 1 1 d . . .
C17 C 0.3997(4) -0.0492(4) 0.1006(3) 0.0763(16) Uani 1 1 d . . .
C18 C 0.5090(5) -0.1071(4) 0.0671(4) 0.104(2) Uani 1 1 d . . .
C19 C 0.6236(4) -0.0928(4) 0.0758(3) 0.0752(15) Uani 1 1 d . . .
C20 C 0.6313(4) -0.0227(3) 0.1189(3) 0.0600(12) Uani 1 1 d . . .
C21 C 0.5234(4) 0.0355(3) 0.1520(2) 0.0492(10) Uani 1 1 d . . .
C22 C -0.2740(3) 0.4019(2) 0.31909(18) 0.0356(8) Uani 1 1 d . . .
C23 C -0.3903(3) 0.4729(3) 0.3504(2) 0.0448(9) Uani 1 1 d . . .
C24 C -0.4770(5) 0.4457(4) 0.3959(3) 0.0866(19) Uani 1 1 d . . .
C25 C -0.5825(6) 0.5108(5) 0.4228(5) 0.128(3) Uani 1 1 d . . .
C26 C -0.6034(5) 0.6041(5) 0.4075(4) 0.106(2) Uani 1 1 d . . .
C27 C -0.5178(5) 0.6342(4) 0.3640(3) 0.0884(18) Uani 1 1 d . . .
C28 C -0.4119(4) 0.5685(3) 0.3344(3) 0.0654(12) Uani 1 1 d . . .
C29 C 0.3140(4) 0.1436(3) 0.3768(2) 0.0464(9) Uani 1 1 d . . .
C30 C 0.3770(4) 0.1319(4) 0.4388(2) 0.0617(12) Uani 1 1 d . . .
C31 C 0.3625(4) 0.2082(4) 0.4808(2) 0.0622(12) Uani 1 1 d . . .
C32 C 0.2861(5) 0.2955(4) 0.4589(2) 0.0613(12) Uani 1 1 d . . .
C33 C 0.2279(4) 0.3014(3) 0.3956(2) 0.0486(9) Uani 1 1 d . . .
C34 C 0.0254(4) 0.1231(3) 0.4508(2) 0.0434(9) Uani 1 1 d . . .
C35 C 0.0584(4) 0.1101(3) 0.5203(2) 0.0582(11) Uani 1 1 d . . .
C36 C 0.0254(5) 0.1853(4) 0.5647(2) 0.0628(13) Uani 1 1 d . . .
C37 C -0.0406(4) 0.2722(3) 0.5389(2) 0.0569(11) Uani 1 1 d . . .
C38 C -0.0710(4) 0.2808(3) 0.46797(19) 0.0451(9) Uani 1 1 d . . .
C39 C -0.2644(4) 0.3910(3) 0.1141(2) 0.0501(10) Uani 1 1 d . . .
C40 C -0.3211(5) 0.4152(3) 0.0504(2) 0.0638(12) Uani 1 1 d . . .
C41 C -0.2507(5) 0.4329(3) -0.0089(2) 0.0661(13) Uani 1 1 d . . .
C42 C -0.1257(5) 0.4266(4) -0.0026(2) 0.0649(13) Uani 1 1 d . . .
C43 C -0.0761(4) 0.4021(3) 0.0629(2) 0.0484(10) Uani 1 1 d . . .
C44 C -0.1517(4) 0.1432(3) 0.0856(2) 0.0498(10) Uani 1 1 d . . .
C45 C -0.1880(5) 0.1314(4) 0.0195(2) 0.0674(14) Uani 1 1 d . . .
C46 C -0.1057(5) 0.1266(4) -0.0402(2) 0.0663(13) Uani 1 1 d . . .
C47 C 0.0106(4) 0.1381(4) -0.0301(2) 0.0627(12) Uani 1 1 d . . .
C48 C 0.0411(4) 0.1503(3) 0.03796(19) 0.0468(10) Uani 1 1 d . . .
H3 H 0.371(4) 0.439(3) 0.219(2) 0.067(14) Uiso 1 1 d . . .
H4 H 0.465(4) 0.557(3) 0.198(2) 0.076(15) Uiso 1 1 d . . .
H5 H 0.341(5) 0.712(4) 0.175(3) 0.102(17) Uiso 1 1 d . . .
H6 H 0.109(4) 0.743(3) 0.169(2) 0.072(13) Uiso 1 1 d . . .
H7 H 0.029(4) 0.613(3) 0.186(2) 0.065(13) Uiso 1 1 d . . .
H10 H -0.063(4) -0.111(3) 0.215(2) 0.071(13) Uiso 1 1 d . . .
H11 H -0.162(4) -0.228(3) 0.229(2) 0.061(13) Uiso 1 1 d . . .
H12 H -0.348(4) -0.217(3) 0.302(2) 0.094(16) Uiso 1 1 d . . .
H13 H -0.433(5) -0.083(3) 0.373(3) 0.100(17) Uiso 1 1 d . . .
H14 H -0.324(4) 0.033(3) 0.368(2) 0.068(14) Uiso 1 1 d . . .
H17 H 0.311(5) -0.062(3) 0.094(2) 0.094(15) Uiso 1 1 d . . .
H18 H 0.503(5) -0.158(4) 0.037(3) 0.100(17) Uiso 1 1 d . . .
H19 H 0.691(5) -0.125(3) 0.051(3) 0.087(15) Uiso 1 1 d . . .
H20 H 0.713(5) -0.016(3) 0.127(3) 0.095(17) Uiso 1 1 d . . .
H21 H 0.531(4) 0.079(3) 0.178(2) 0.075(15) Uiso 1 1 d . . .
H24 H -0.465(5) 0.382(4) 0.405(3) 0.100(18) Uiso 1 1 d . . .
H25 H -0.633(6) 0.497(5) 0.451(4) 0.14(3) Uiso 1 1 d . . .
H26 H -0.669(5) 0.645(4) 0.431(3) 0.112(19) Uiso 1 1 d . . .
H27 H -0.524(5) 0.698(4) 0.360(3) 0.091(17) Uiso 1 1 d . . .
H28 H -0.348(4) 0.587(3) 0.299(2) 0.087(15) Uiso 1 1 d . . .
H29 H 0.321(3) 0.094(3) 0.345(2) 0.056(12) Uiso 1 1 d . . .
H30 H 0.421(5) 0.074(4) 0.457(3) 0.101(18) Uiso 1 1 d . . .
H31 H 0.404(4) 0.200(3) 0.523(2) 0.065(13) Uiso 1 1 d . . .
H32 H 0.273(4) 0.348(3) 0.484(2) 0.060(12) Uiso 1 1 d . . .
H33 H 0.173(3) 0.361(2) 0.3794(16) 0.029(8) Uiso 1 1 d . . .
H34 H 0.044(3) 0.074(3) 0.4196(19) 0.045(10) Uiso 1 1 d . . .
H35 H 0.101(4) 0.051(3) 0.537(2) 0.079(15) Uiso 1 1 d . . .
H36 H 0.046(4) 0.181(3) 0.606(2) 0.068(14) Uiso 1 1 d . . .
H37 H -0.067(4) 0.322(3) 0.565(2) 0.063(13) Uiso 1 1 d . . .
H38 H -0.114(3) 0.342(3) 0.4497(18) 0.046(10) Uiso 1 1 d . . .
H39 H -0.308(4) 0.378(3) 0.152(2) 0.055(12) Uiso 1 1 d . . .
H40 H -0.407(4) 0.420(3) 0.049(2) 0.064(13) Uiso 1 1 d . . .
H41 H -0.287(4) 0.452(3) -0.053(2) 0.054(11) Uiso 1 1 d . . .
H42 H -0.075(4) 0.438(3) -0.041(3) 0.092(16) Uiso 1 1 d . . .
H43 H 0.002(4) 0.400(3) 0.072(2) 0.063(13) Uiso 1 1 d . . .
H44 H -0.202(4) 0.148(3) 0.127(2) 0.068(13) Uiso 1 1 d . . .
H45 H -0.264(4) 0.124(3) 0.018(2) 0.085(16) Uiso 1 1 d . . .
H46 H -0.129(4) 0.116(3) -0.087(2) 0.079(14) Uiso 1 1 d . . .
H47 H 0.068(4) 0.139(3) -0.070(3) 0.093(16) Uiso 1 1 d . . .
H48 H 0.115(3) 0.163(2) 0.0467(18) 0.044(10) Uiso 1 1 d . . .
O1S O 0.2015(4) -0.0367(3) 0.3280(2) 0.0805(12) Uani 1 1 d . . .
H1S H 0.173(5) 0.005(4) 0.316(3) 0.08(2) Uiso 1 1 d . . .
C1S C 0.2126(5) -0.1111(3) 0.2825(3) 0.0816(15) Uani 1 1 d . . .
H1A H 0.2731 -0.1095 0.2438 0.122 Uiso 1 1 calc R . .
H1B H 0.1325 -0.1054 0.2636 0.122 Uiso 1 1 calc R . .
H1C H 0.2399 -0.1696 0.3087 0.122 Uiso 1 1 calc R . .
O2S O 0.3698(4) -0.1050(4) 0.4362(3) 0.1126(17) Uani 1 1 d . . .
H2S H 0.326(5) -0.075(4) 0.410(3) 0.072(17) Uiso 1 1 d . . .
C2S C 0.3068(5) -0.1452(4) 0.4876(3) 0.0812(15) Uani 1 1 d . . .
H2A H 0.2633 -0.0988 0.5219 0.122 Uiso 1 1 calc R . .
H2B H 0.3658 -0.1959 0.5114 0.122 Uiso 1 1 calc R . .
H2C H 0.2471 -0.1690 0.4656 0.122 Uiso 1 1 calc R . .
O3S O 0.2458(4) 0.2853(3) 0.06288(19) 0.0956(13) Uani 1 1 d . . .
H3S H 0.205(5) 0.276(4) 0.097(3) 0.089(18) Uiso 1 1 d . . .
C3S C 0.3640(5) 0.2951(4) 0.0777(3) 0.0873(16) Uani 1 1 d . . .
H3A H 0.3521 0.3517 0.1037 0.131 Uiso 1 1 calc R . .
H3B H 0.4119 0.2984 0.0336 0.131 Uiso 1 1 calc R . .
H3C H 0.4084 0.2420 0.1059 0.131 Uiso 1 1 calc R . .
O4S O -0.3765(4) 0.2385(4) 0.21708(19) 0.1040(16) Uani 1 1 d . . .
H53 H -0.309(4) 0.241(3) 0.224(2) 0.074(16) Uiso 1 1 d . . .
C4S C -0.4578(4) 0.2384(3) 0.2753(2) 0.0682(13) Uani 1 1 d . . .
H4A H -0.4127 0.2013 0.3135 0.102 Uiso 1 1 calc R . .
H4B H -0.5225 0.2120 0.2625 0.102 Uiso 1 1 calc R . .
H4C H -0.4954 0.3017 0.2907 0.102 Uiso 1 1 calc R . .
O5S O 0.1695(6) 0.3251(4) -0.0825(3) 0.1477(18) Uani 1 1 d . . .
H5S H 0.1553 0.3543 -0.0452 0.221 Uiso 1 1 calc R . .
C5S C 0.2591(7) 0.3585(4) -0.1295(4) 0.131(3) Uani 1 1 d . . .
H5A H 0.2818 0.4072 -0.1062 0.196 Uiso 1 1 calc R . .
H5B H 0.2210 0.3831 -0.1734 0.196 Uiso 1 1 calc R . .
H5C H 0.3331 0.3072 -0.1396 0.196 Uiso 1 1 calc R . .
O6S O -0.0498(6) 0.4875(3) 0.3830(2) 0.1379(18) Uani 1 1 d . . .
H6S H -0.0405 0.4469 0.3530 0.207 Uiso 1 1 calc R . .
C6S C -0.0871(7) 0.5748(5) 0.3503(4) 0.130(3) Uani 1 1 d . . .
H6A H -0.1365 0.6196 0.3841 0.194 Uiso 1 1 calc R . .
H6B H -0.1366 0.5726 0.3107 0.194 Uiso 1 1 calc R . .
H6C H -0.0142 0.5934 0.3332 0.194 Uiso 1 1 calc R . .
O1W O -0.0929(11) 0.4993(8) 0.5159(6) 0.162(4) Uiso 0.50 1 d P . .

loop_
_atom_site_aniso_label
_atom_site_aniso_U_11
_atom_site_aniso_U_22
_atom_site_aniso_U_33
_atom_site_aniso_U_23
_atom_site_aniso_U_13
_atom_site_aniso_U_12
Co1 0.0261(2) 0.0273(2) 0.0297(2) -0.00327(18) -0.00248(18) -0.00718(18)
Co2 0.0275(2) 0.0286(2) 0.0275(2) -0.00319(18) -0.00008(18) -0.00706(19)
Co3 0.0276(2) 0.0281(2) 0.0295(2) -0.00128(18) -0.00230(18) -0.00624(19)
Co4 0.0257(2) 0.0287(2) 0.0281(2) -0.00462(17) -0.00044(17) -0.00803(18)
O1 0.0316(12) 0.0273(11) 0.0292(11) -0.0053(9) -0.0012(9) -0.0068(10)
O2 0.0291(12) 0.0287(12) 0.0298(12) -0.0023(9) -0.0019(9) -0.0077(10)
O3 0.0265(11) 0.0331(12) 0.0273(11) -0.0033(9) -0.0016(9) -0.0099(10)
O4 0.0268(12) 0.0316(12) 0.0288(11) -0.0039(9) -0.0014(9) -0.0091(10)
O5 0.0324(13) 0.0323(13) 0.0391(13) -0.0003(10) -0.0050(10) -0.0105(11)
O6 0.0367(14) 0.0321(13) 0.0404(13) -0.0003(10) -0.0060(10) -0.0100(11)
O7 0.0362(13) 0.0365(13) 0.0316(12) -0.0027(10) 0.0001(10) -0.0136(11)
O8 0.0346(13) 0.0356(13) 0.0334(12) -0.0040(10) 0.0009(10) -0.0124(10)
O9 0.0292(12) 0.0339(13) 0.0393(13) -0.0090(10) -0.0006(10) -0.0085(10)
O10 0.0281(12) 0.0379(13) 0.0373(13) -0.0082(10) -0.0012(10) -0.0089(10)
O11 0.0308(13) 0.0363(14) 0.0374(13) -0.0054(10) 0.0014(10) -0.0056(11)
O12 0.0331(13) 0.0343(13) 0.0396(13) -0.0051(10) -0.0009(10) -0.0035(10)
N1 0.0281(15) 0.0371(16) 0.0346(15) -0.0010(12) -0.0030(12) -0.0115(13)
N2 0.0309(15) 0.0356(16) 0.0307(14) -0.0022(12) 0.0012(12) -0.0107(13)
N3 0.0349(16) 0.0314(15) 0.0357(15) 0.0011(12) -0.0063(12) -0.0078(13)
N4 0.0306(15) 0.0333(15) 0.0334(15) -0.0056(12) 0.0000(12) -0.0102(12)
C1 0.042(2) 0.034(2) 0.0304(18) -0.0073(14) 0.0007(15) -0.0133(17)
C2 0.052(2) 0.037(2) 0.040(2) -0.0035(16) -0.0040(17) -0.0197(18)
C3 0.060(3) 0.052(3) 0.070(3) 0.006(2) -0.019(2) -0.028(2)
C4 0.070(4) 0.074(4) 0.092(4) 0.007(3) -0.024(3) -0.045(3)
C5 0.102(4) 0.062(3) 0.096(4) -0.003(3) -0.006(3) -0.055(3)
C6 0.095(4) 0.035(3) 0.110(4) 0.002(3) 0.000(3) -0.020(3)
C7 0.062(3) 0.039(2) 0.076(3) -0.003(2) 0.000(2) -0.017(2)
C8 0.0298(18) 0.0301(18) 0.0351(18) 0.0014(14) -0.0094(14) -0.0068(14)
C9 0.038(2) 0.039(2) 0.0376(19) 0.0023(15) -0.0050(15) -0.0149(16)
C10 0.057(3) 0.043(2) 0.051(2) -0.0044(18) -0.002(2) -0.022(2)
C11 0.084(3) 0.047(3) 0.066(3) -0.005(2) -0.007(3) -0.029(3)
C12 0.085(4) 0.056(3) 0.093(4) 0.009(3) -0.009(3) -0.044(3)
C13 0.060(3) 0.065(3) 0.084(3) 0.008(3) 0.004(3) -0.035(3)
C14 0.048(2) 0.048(2) 0.056(3) 0.001(2) 0.0026(19) -0.019(2)
C15 0.0306(19) 0.0343(19) 0.0295(17) -0.0003(14) -0.0010(14) -0.0052(15)
C16 0.0302(19) 0.039(2) 0.0383(19) -0.0065(15) -0.0017(15) -0.0059(16)
C17 0.037(2) 0.085(4) 0.106(4) -0.060(3) 0.005(2) -0.010(2)
C18 0.051(3) 0.106(5) 0.153(6) -0.093(4) 0.010(3) -0.010(3)
C19 0.040(3) 0.077(4) 0.095(4) -0.028(3) 0.016(3) 0.005(2)
C20 0.035(2) 0.062(3) 0.078(3) -0.011(2) 0.004(2) -0.006(2)
C21 0.041(2) 0.048(2) 0.056(3) -0.011(2) -0.0018(18) -0.0072(19)
C22 0.0309(19) 0.038(2) 0.039(2) -0.0111(16) -0.0047(15) -0.0095(16)
C23 0.038(2) 0.042(2) 0.052(2) -0.0145(17) 0.0033(17) -0.0059(17)
C24 0.074(3) 0.052(3) 0.125(5) -0.025(3) 0.052(3) -0.014(3)
C25 0.095(5) 0.081(5) 0.199(8) -0.050(5) 0.092(5) -0.025(4)
C26 0.064(4) 0.083(4) 0.154(6) -0.044(4) 0.045(4) -0.002(3)
C27 0.075(4) 0.046(3) 0.127(5) -0.017(3) 0.016(3) 0.006(3)
C28 0.054(3) 0.050(3) 0.081(3) -0.006(2) 0.011(2) 0.002(2)
C29 0.047(2) 0.043(2) 0.048(2) 0.0015(19) -0.0118(18) -0.0096(19)
C30 0.054(3) 0.066(3) 0.059(3) 0.012(2) -0.021(2) -0.005(2)
C31 0.057(3) 0.091(4) 0.044(2) 0.008(2) -0.019(2) -0.028(3)
C32 0.077(3) 0.068(3) 0.046(2) -0.014(2) -0.014(2) -0.029(3)
C33 0.053(3) 0.045(2) 0.046(2) -0.0059(19) -0.0129(18) -0.008(2)
C34 0.046(2) 0.042(2) 0.038(2) 0.0009(18) -0.0012(17) -0.0053(18)
C35 0.065(3) 0.055(3) 0.046(2) 0.009(2) -0.014(2) -0.003(2)
C36 0.068(3) 0.085(4) 0.036(2) 0.001(2) -0.015(2) -0.021(3)
C37 0.067(3) 0.062(3) 0.043(2) -0.018(2) -0.009(2) -0.016(2)
C38 0.054(2) 0.042(2) 0.039(2) -0.0067(18) -0.0030(18) -0.0120(19)
C39 0.048(3) 0.058(3) 0.043(2) 0.0041(19) -0.0074(19) -0.013(2)
C40 0.049(3) 0.082(3) 0.063(3) 0.006(2) -0.023(2) -0.019(2)
C41 0.078(4) 0.076(3) 0.045(3) 0.012(2) -0.027(2) -0.020(3)
C42 0.072(3) 0.087(4) 0.037(2) 0.011(2) -0.003(2) -0.026(3)
C43 0.048(3) 0.059(3) 0.040(2) 0.0058(18) -0.0041(19) -0.019(2)
C44 0.043(2) 0.070(3) 0.042(2) -0.0059(19) -0.0009(18) -0.025(2)
C45 0.064(3) 0.104(4) 0.053(3) -0.002(2) -0.018(2) -0.052(3)
C46 0.083(3) 0.095(4) 0.035(2) -0.004(2) -0.015(2) -0.045(3)
C47 0.061(3) 0.099(4) 0.032(2) -0.005(2) 0.000(2) -0.028(3)
C48 0.038(2) 0.070(3) 0.036(2) -0.0041(18) 0.0001(17) -0.021(2)
O1S 0.112(3) 0.043(2) 0.072(2) 0.0040(18) -0.031(2) 0.005(2)
C1S 0.110(4) 0.048(3) 0.078(3) -0.005(2) -0.020(3) -0.006(3)
O2S 0.076(3) 0.141(4) 0.132(4) 0.070(3) -0.042(3) -0.052(3)
C2S 0.062(3) 0.094(4) 0.086(4) -0.004(3) 0.002(3) -0.020(3)
O3S 0.083(3) 0.161(4) 0.052(2) 0.013(2) 0.0051(19) -0.053(3)
C3S 0.098(4) 0.088(4) 0.079(4) -0.015(3) 0.018(3) -0.035(3)
O4S 0.057(2) 0.207(5) 0.069(2) 0.010(2) -0.0090(19) -0.072(3)
C4S 0.050(3) 0.078(3) 0.079(3) -0.009(3) -0.003(2) -0.020(2)
O5S 0.142(4) 0.151(5) 0.142(5) -0.025(4) -0.013(4) -0.026(4)
C5S 0.159(7) 0.074(4) 0.167(7) -0.029(4) 0.053(6) -0.055(4)
O6S 0.197(5) 0.092(3) 0.115(4) -0.017(3) -0.051(4) -0.016(4)
C6S 0.141(6) 0.089(5) 0.167(7) -0.041(5) 0.001(5) -0.043(5)

loop_
_atom_type_symbol
_atom_type_description
_atom_type_scat_dispersion_real
_atom_type_scat_dispersion_imag
_atom_type_scat_source
C C 0.0033 0.0016 'International Tables Vol C Tables 4.2.6.8 and 6.1.1.4'
H H 0.0000 0.0000 'International Tables Vol C Tables 4.2.6.8 and 6.1.1.4'
N N 0.0061 0.0033 'International Tables Vol C Tables 4.2.6.8 and 6.1.1.4'
O O 0.0106 0.0060 'International Tables Vol C Tables 4.2.6.8 and 6.1.1.4'
Co Co 0.3494 0.9721 'International Tables Vol C Tables 4.2.6.8 and 6.1.1.4'

loop_
_geom_angle_atom_site_label_1
_geom_angle_atom_site_label_2
_geom_angle_atom_site_label_3
_geom_angle
_geom_angle_site_symmetry_1
_geom_angle_site_symmetry_3
_geom_angle_publ_flag
O4 Co1 O1 86.50(9) . . ?
O4 Co1 O2 86.83(9) . . ?
O1 Co1 O2 81.43(9) . . ?
O4 Co1 O5 87.87(9) . . ?
O1 Co1 O5 91.01(9) . . ?
O2 Co1 O5 171.01(9) . . ?
O4 Co1 N1 178.10(9) . . ?
O1 Co1 N1 94.39(10) . . ?
O2 Co1 N1 94.96(10) . . ?
O5 Co1 N1 90.43(10) . . ?
O4 Co1 O9 87.75(10) . . ?
O1 Co1 O9 170.99(9) . . ?
O2 Co1 O9 91.34(9) . . ?
O5 Co1 O9 95.70(9) . . ?
N1 Co1 O9 91.57(11) . . ?
O4 Co1 Co4 43.91(6) . . ?
O1 Co1 Co4 87.53(7) . . ?
O2 Co1 Co4 43.55(6) . . ?
O5 Co1 Co4 131.77(7) . . ?
N1 Co1 Co4 137.76(8) . . ?
O9 Co1 Co4 83.52(7) . . ?
O4 Co1 Co3 43.64(7) . . ?
O1 Co1 Co3 43.45(7) . . ?
O2 Co1 Co3 87.62(7) . . ?
O5 Co1 Co3 83.54(7) . . ?
N1 Co1 Co3 136.97(8) . . ?
O9 Co1 Co3 131.38(7) . . ?
Co4 Co1 Co3 63.14(3) . . ?
O4 Co1 Co2 84.20(7) . . ?
O1 Co1 Co2 40.70(6) . . ?
O2 Co1 Co2 40.78(7) . . ?
O5 Co1 Co2 131.33(7) . . ?
N1 Co1 Co2 97.57(8) . . ?
O9 Co1 Co2 131.68(7) . . ?
Co4 Co1 Co2 58.48(3) . . ?
Co3 Co1 Co2 58.45(3) . . ?
O3 Co2 O1 86.29(9) . . ?
O3 Co2 O2 86.35(10) . . ?
O1 Co2 O2 81.25(9) . . ?
O3 Co2 N2 178.65(10) . . ?
O1 Co2 N2 93.73(10) . . ?
O2 Co2 N2 94.99(11) . . ?
O3 Co2 O11 87.87(10) . . ?
O1 Co2 O11 90.89(9) . . ?
O2 Co2 O11 170.52(9) . . ?
N2 Co2 O11 90.79(11) . . ?
O3 Co2 O7 88.12(9) . . ?
O1 Co2 O7 170.55(9) . . ?
O2 Co2 O7 90.80(9) . . ?
N2 Co2 O7 92.04(10) . . ?
O11 Co2 O7 96.51(9) . . ?
O3 Co2 Co4 43.64(7) . . ?
O1 Co2 Co4 87.16(7) . . ?
O2 Co2 Co4 43.32(7) . . ?
N2 Co2 Co4 137.71(8) . . ?
O11 Co2 Co4 131.50(7) . . ?
O7 Co2 Co4 83.54(7) . . ?
O3 Co2 Co3 43.60(6) . . ?
O1 Co2 Co3 43.33(7) . . ?
O2 Co2 Co3 87.37(7) . . ?
N2 Co2 Co3 136.20(8) . . ?
O11 Co2 Co3 83.27(8) . . ?
O7 Co2 Co3 131.71(7) . . ?
Co4 Co2 Co3 62.93(3) . . ?
O3 Co2 Co1 83.76(7) . . ?
O1 Co2 Co1 40.63(7) . . ?
O2 Co2 Co1 40.66(6) . . ?
N2 Co2 Co1 97.14(8) . . ?
O11 Co2 Co1 131.10(7) . . ?
O7 Co2 Co1 131.07(7) . . ?
Co4 Co2 Co1 58.11(3) . . ?
Co3 Co2 Co1 58.26(4) . . ?
O1 Co3 O4 86.67(9) . . ?
O1 Co3 O3 86.26(9) . . ?
O4 Co3 O3 81.82(9) . . ?
O1 Co3 O12 87.71(10) . . ?
O4 Co3 O12 171.71(9) . . ?
O3 Co3 O12 91.73(9) . . ?
O1 Co3 N3 178.46(10) . . ?
O4 Co3 N3 94.81(11) . . ?
O3 Co3 N3 93.51(10) . . ?
O12 Co3 N3 90.77(11) . . ?
O1 Co3 O6 88.49(10) . . ?
O4 Co3 O6 90.61(9) . . ?
O3 Co3 O6 171.02(9) . . ?
O12 Co3 O6 95.34(10) . . ?
N3 Co3 O6 91.93(10) . . ?
O1 Co3 Co1 43.71(7) . . ?
O4 Co3 Co1 43.57(7) . . ?
O3 Co3 Co1 87.50(7) . . ?
O12 Co3 Co1 131.38(7) . . ?
N3 Co3 Co1 137.82(8) . . ?
O6 Co3 Co1 83.67(7) . . ?
O1 Co3 Co2 43.66(6) . . ?
O4 Co3 Co2 87.98(7) . . ?
O3 Co3 Co2 43.24(6) . . ?
O12 Co3 Co2 83.75(8) . . ?
N3 Co3 Co2 135.87(8) . . ?
O6 Co3 Co2 132.14(7) . . ?
Co1 Co3 Co2 63.28(4) . . ?
O1 Co3 Co4 83.86(7) . . ?
O4 Co3 Co4 40.94(6) . . ?
O3 Co3 Co4 40.93(6) . . ?
O12 Co3 Co4 132.23(7) . . ?
N3 Co3 Co4 96.96(9) . . ?
O6 Co3 Co4 131.16(7) . . ?
Co1 Co3 Co4 58.30(3) . . ?
Co2 Co3 Co4 58.50(3) . . ?
O2 Co4 O3 86.46(9) . . ?
O2 Co4 O4 86.99(9) . . ?
O3 Co4 O4 81.74(9) . . ?
O2 Co4 O10 88.43(10) . . ?
O3 Co4 O10 171.46(9) . . ?
O4 Co4 O10 91.17(9) . . ?
O2 Co4 O8 87.95(9) . . ?
O3 Co4 O8 91.03(9) . . ?
O4 Co4 O8 171.41(9) . . ?
O10 Co4 O8 95.62(9) . . ?
O2 Co4 N4 177.52(10) . . ?
O3 Co4 N4 95.32(10) . . ?
O4 Co4 N4 94.97(10) . . ?
O10 Co4 N4 90.00(11) . . ?
O8 Co4 N4 90.29(10) . . ?
O2 Co4 Co1 43.89(6) . . ?
O3 Co4 Co1 87.73(7) . . ?
O4 Co4 Co1 43.73(7) . . ?
O10 Co4 Co1 83.85(7) . . ?
O8 Co4 Co1 131.82(7) . . ?
N4 Co4 Co1 137.79(8) . . ?
O2 Co4 Co2 43.78(6) . . ?
O3 Co4 Co2 43.29(7) . . ?
O4 Co4 Co2 87.97(7) . . ?
O10 Co4 Co2 132.20(7) . . ?
O8 Co4 Co2 83.58(7) . . ?
N4 Co4 Co2 137.70(8) . . ?
Co1 Co4 Co2 63.41(3) . . ?
O2 Co4 Co3 84.22(7) . . ?
O3 Co4 Co3 40.94(6) . . ?
O4 Co4 Co3 40.85(6) . . ?
O10 Co4 Co3 131.64(7) . . ?
O8 Co4 Co3 131.61(7) . . ?
N4 Co4 Co3 98.26(9) . . ?
Co1 Co4 Co3 58.56(3) . . ?
Co2 Co4 Co3 58.57(4) . . ?
Co3 O1 Co1 92.84(9) . . ?
Co3 O1 Co2 93.01(10) . . ?
Co1 O1 Co2 98.67(10) . . ?
Co4 O2 Co1 92.56(9) . . ?
Co4 O2 Co2 92.90(10) . . ?
Co1 O2 Co2 98.56(10) . . ?
Co2 O3 Co4 93.07(10) . . ?
Co2 O3 Co3 93.16(9) . . ?
Co4 O3 Co3 98.13(9) . . ?
Co1 O4 Co3 92.79(9) . . ?
Co1 O4 Co4 92.35(9) . . ?
Co3 O4 Co4 98.22(9) . . ?
C1 O5 Co1 122.8(2) . . ?
C1 O6 Co3 122.3(2) . . ?
C8 O7 Co2 122.05(19) . . ?
C8 O8 Co4 122.9(2) . . ?
C15 O9 Co1 122.7(2) . . ?
C15 O10 Co4 122.6(2) . . ?
C22 O11 Co2 122.6(2) . . ?
C22 O12 Co3 122.6(2) . . ?
C29 N1 C33 117.3(3) . . ?
C29 N1 Co1 122.4(2) . . ?
C33 N1 Co1 120.4(2) . . ?
C34 N2 C38 117.7(3) . . ?
C34 N2 Co2 122.0(2) . . ?
C38 N2 Co2 120.3(2) . . ?
C43 N3 C39 117.6(3) . . ?
C43 N3 Co3 121.9(3) . . ?
C39 N3 Co3 120.5(2) . . ?
C48 N4 C44 117.1(3) . . ?
C48 N4 Co4 121.9(2) . . ?
C44 N4 Co4 120.8(2) . . ?
O6 C1 O5 127.3(3) . . ?
O6 C1 C2 117.4(3) . . ?
O5 C1 C2 115.3(3) . . ?
C3 C2 C7 118.5(4) . . ?
C3 C2 C1 121.1(3) . . ?
C7 C2 C1 120.4(4) . . ?
C4 C3 C2 120.5(5) . . ?
C4 C3 H3 121(3) . . ?
C2 C3 H3 118(3) . . ?
C5 C4 C3 120.6(5) . . ?
C5 C4 H4 122(3) . . ?
C3 C4 H4 117(3) . . ?
C4 C5 C6 120.0(4) . . ?
C4 C5 H5 118(3) . . ?
C6 C5 H5 122(3) . . ?
C5 C6 C7 119.7(5) . . ?
C5 C6 H6 124(2) . . ?
C7 C6 H6 116(2) . . ?
C6 C7 C2 120.6(5) . . ?
C6 C7 H7 120(2) . . ?
C2 C7 H7 119(2) . . ?
O7 C8 O8 127.4(3) . . ?
O7 C8 C9 117.4(3) . . ?
O8 C8 C9 115.2(3) . . ?
C14 C9 C10 119.0(3) . . ?
C14 C9 C8 121.1(3) . . ?
C10 C9 C8 119.9(3) . . ?
C11 C10 C9 120.4(4) . . ?
C11 C10 H10 121(2) . . ?
C9 C10 H10 118(2) . . ?
C12 C11 C10 119.8(5) . . ?
C12 C11 H11 125(3) . . ?
C10 C11 H11 115(3) . . ?
C11 C12 C13 120.8(4) . . ?
C11 C12 H12 118(3) . . ?
C13 C12 H12 121(3) . . ?
C14 C13 C12 119.1(4) . . ?
C14 C13 H13 124(3) . . ?
C12 C13 H13 116(3) . . ?
C13 C14 C9 120.9(4) . . ?
C13 C14 H14 116(2) . . ?
C9 C14 H14 123(3) . . ?
O9 C15 O10 126.8(3) . . ?
O9 C15 C16 117.2(3) . . ?
O10 C15 C16 116.0(3) . . ?
C17 C16 C21 118.4(3) . . ?
C17 C16 C15 119.9(3) . . ?
C21 C16 C15 121.7(3) . . ?
C16 C17 C18 120.2(4) . . ?
C16 C17 H17 120(3) . . ?
C18 C17 H17 120(3) . . ?
C19 C18 C17 120.4(5) . . ?
C19 C18 H18 120(3) . . ?
C17 C18 H18 119(3) . . ?
C20 C19 C18 119.9(4) . . ?
C20 C19 H19 119(3) . . ?
C18 C19 H19 120(3) . . ?
C19 C20 C21 120.1(4) . . ?
C19 C20 H20 119(3) . . ?
C21 C20 H20 121(3) . . ?
C20 C21 C16 120.9(4) . . ?
C20 C21 H21 118(3) . . ?
C16 C21 H21 121(3) . . ?
O11 C22 O12 127.2(3) . . ?
O11 C22 C23 117.2(3) . . ?
O12 C22 C23 115.6(3) . . ?
C24 C23 C28 118.0(4) . . ?
C24 C23 C22 121.6(4) . . ?
C28 C23 C22 120.4(3) . . ?
C25 C24 C23 120.7(5) . . ?
C25 C24 H24 121(3) . . ?
C23 C24 H24 118(3) . . ?
C26 C25 C24 121.3(6) . . ?
C26 C25 H25 116(5) . . ?
C24 C25 H25 122(5) . . ?
C25 C26 C27 119.8(5) . . ?
C25 C26 H26 118(4) . . ?
C27 C26 H26 122(4) . . ?
C26 C27 C28 119.5(5) . . ?
C26 C27 H27 120(3) . . ?
C28 C27 H27 120(3) . . ?
C27 C28 C23 120.6(5) . . ?
C27 C28 H28 123(3) . . ?
C23 C28 H28 117(3) . . ?
N1 C29 C30 123.1(4) . . ?
N1 C29 H29 114(2) . . ?
C30 C29 H29 123(2) . . ?
C31 C30 C29 119.0(4) . . ?
C31 C30 H30 118(3) . . ?
C29 C30 H30 123(3) . . ?
C30 C31 C32 119.1(4) . . ?
C30 C31 H31 119(3) . . ?
C32 C31 H31 122(3) . . ?
C33 C32 C31 118.2(4) . . ?
C33 C32 H32 119(3) . . ?
C31 C32 H32 123(3) . . ?
N1 C33 C32 123.3(4) . . ?
N1 C33 H33 116.5(18) . . ?
C32 C33 H33 120.2(19) . . ?
N2 C34 C35 122.7(4) . . ?
N2 C34 H34 116(2) . . ?
C35 C34 H34 122(2) . . ?
C34 C35 C36 119.2(4) . . ?
C34 C35 H35 120(3) . . ?
C36 C35 H35 121(3) . . ?
C35 C36 C37 119.5(4) . . ?
C35 C36 H36 122(3) . . ?
C37 C36 H36 119(3) . . ?
C36 C37 C38 118.5(4) . . ?
C36 C37 H37 124(3) . . ?
C38 C37 H37 117(3) . . ?
N2 C38 C37 122.4(4) . . ?
N2 C38 H38 119(2) . . ?
C37 C38 H38 118(2) . . ?
N3 C39 C40 122.5(4) . . ?
N3 C39 H39 118(3) . . ?
C40 C39 H39 119(3) . . ?
C39 C40 C41 119.0(4) . . ?
C39 C40 H40 118(3) . . ?
C41 C40 H40 123(3) . . ?
C40 C41 C42 119.1(4) . . ?
C40 C41 H41 122(2) . . ?
C42 C41 H41 119(2) . . ?
C43 C42 C41 118.3(4) . . ?
C43 C42 H42 120(3) . . ?
C41 C42 H42 122(3) . . ?
N3 C43 C42 123.4(4) . . ?
N3 C43 H43 112(3) . . ?
C42 C43 H43 124(3) . . ?
N4 C44 C45 122.3(4) . . ?
N4 C44 H44 114(3) . . ?
C45 C44 H44 124(3) . . ?
C44 C45 C46 120.3(4) . . ?
C44 C45 H45 116(3) . . ?
C46 C45 H45 123(3) . . ?
C47 C46 C45 117.6(4) . . ?
C47 C46 H46 121(3) . . ?
C45 C46 H46 121(3) . . ?
C48 C47 C46 119.1(4) . . ?
C48 C47 H47 121(3) . . ?
C46 C47 H47 120(3) . . ?
N4 C48 C47 123.5(4) . . ?
N4 C48 H48 115(2) . . ?
C47 C48 H48 122(2) . . ?
C1S O1S H1S 116(5) . . ?
O1S C1S H1A 109.5 . . ?
O1S C1S H1B 109.5 . . ?
H1A C1S H1B 109.5 . . ?
O1S C1S H1C 109.5 . . ?
H1A C1S H1C 109.5 . . ?
H1B C1S H1C 109.5 . . ?
C2S O2S H2S 112(4) . . ?
O2S C2S H2A 109.5 . . ?
O2S C2S H2B 109.5 . . ?
H2A C2S H2B 109.5 . . ?
O2S C2S H2C 109.5 . . ?
H2A C2S H2C 109.5 . . ?
H2B C2S H2C 109.5 . . ?
C3S O3S H3S 114(4) . . ?
O3S C3S H3A 109.5 . . ?
O3S C3S H3B 109.5 . . ?
H3A C3S H3B 109.5 . . ?
O3S C3S H3C 109.5 . . ?
H3A C3S H3C 109.5 . . ?
H3B C3S H3C 109.5 . . ?
C4S O4S H53 117(3) . . ?
O4S C4S H4A 109.5 . . ?
O4S C4S H4B 109.5 . . ?
H4A C4S H4B 109.5 . . ?
O4S C4S H4C 109.5 . . ?
H4A C4S H4C 109.5 . . ?
H4B C4S H4C 109.5 . . ?
C5S O5S H5S 109.5 . . ?
O5S C5S H5A 109.5 . . ?
O5S C5S H5B 109.5 . . ?
H5A C5S H5B 109.5 . . ?
O5S C5S H5C 109.5 . . ?
H5A C5S H5C 109.5 . . ?
H5B C5S H5C 109.5 . . ?
C6S O6S H6S 109.5 . . ?
O6S C6S H6A 109.5 . . ?
O6S C6S H6B 109.5 . . ?
H6A C6S H6B 109.5 . . ?
O6S C6S H6C 109.5 . . ?
H6A C6S H6C 109.5 . . ?
H6B C6S H6C 109.5 . . ?

loop_
_geom_bond_atom_site_label_1
_geom_bond_atom_site_label_2
_geom_bond_distance
_geom_bond_site_symmetry_2
_geom_bond_publ_flag
Co1 O4 1.880(2) . ?
Co1 O1 1.885(2) . ?
Co1 O2 1.886(2) . ?
Co1 O5 1.962(2) . ?
Co1 N1 1.966(3) . ?
Co1 O9 1.966(2) . ?
Co1 Co4 2.7177(10) . ?
Co1 Co3 2.7251(14) . ?
Co1 Co2 2.8622(11) . ?
Co2 O3 1.874(2) . ?
Co2 O1 1.888(2) . ?
Co2 O2 1.890(2) . ?
Co2 N2 1.971(3) . ?
Co2 O11 1.974(2) . ?
Co2 O7 1.984(2) . ?
Co2 Co4 2.7286(12) . ?
Co2 Co3 2.7308(12) . ?
Co3 O1 1.877(2) . ?
Co3 O4 1.883(2) . ?
Co3 O3 1.886(2) . ?
Co3 O12 1.961(2) . ?
Co3 N3 1.968(3) . ?
Co3 O6 1.974(2) . ?
Co3 Co4 2.8496(11) . ?
Co4 O2 1.874(2) . ?
Co4 O3 1.886(2) . ?
Co4 O4 1.886(2) . ?
Co4 O10 1.955(2) . ?
Co4 O8 1.957(2) . ?
Co4 N4 1.967(3) . ?
O5 C1 1.281(4) . ?
O6 C1 1.275(4) . ?
O7 C8 1.272(4) . ?
O8 C8 1.284(4) . ?
O9 C15 1.280(4) . ?
O10 C15 1.283(4) . ?
O11 C22 1.273(4) . ?
O12 C22 1.286(4) . ?
N1 C29 1.342(5) . ?
N1 C33 1.343(4) . ?
N2 C34 1.345(4) . ?
N2 C38 1.347(4) . ?
N3 C43 1.338(4) . ?
N3 C39 1.342(5) . ?
N4 C48 1.342(4) . ?
N4 C44 1.348(4) . ?
C1 C2 1.509(5) . ?
C2 C3 1.397(6) . ?
C2 C7 1.397(6) . ?
C3 C4 1.388(6) . ?
C3 H3 0.90(4) . ?
C4 C5 1.372(7) . ?
C4 H4 0.96(4) . ?
C5 C6 1.391(7) . ?
C5 H5 1.00(5) . ?
C6 C7 1.396(6) . ?
C6 H6 1.04(4) . ?
C7 H7 0.97(4) . ?
C8 C9 1.513(4) . ?
C9 C14 1.395(5) . ?
C9 C10 1.402(5) . ?
C10 C11 1.390(6) . ?
C10 H10 1.03(4) . ?
C11 C12 1.378(7) . ?
C11 H11 0.89(4) . ?
C12 C13 1.401(7) . ?
C12 H12 1.00(5) . ?
C13 C14 1.389(6) . ?
C13 H13 1.01(5) . ?
C14 H14 0.93(4) . ?
C15 C16 1.501(4) . ?
C16 C17 1.384(5) . ?
C16 C21 1.393(5) . ?
C17 C18 1.396(6) . ?
C17 H17 1.07(5) . ?
C18 C19 1.372(7) . ?
C18 H18 0.97(5) . ?
C19 C20 1.368(6) . ?
C19 H19 0.88(5) . ?
C20 C21 1.384(5) . ?
C20 H20 0.97(5) . ?
C21 H21 0.85(4) . ?
C22 C23 1.512(5) . ?
C23 C24 1.381(6) . ?
C23 C28 1.393(6) . ?
C24 C25 1.367(7) . ?
C24 H24 0.92(5) . ?
C25 C26 1.359(9) . ?
C25 H25 0.81(7) . ?
C26 C27 1.372(8) . ?
C26 H26 0.90(6) . ?
C27 C28 1.392(6) . ?
C27 H27 0.93(5) . ?
C28 H28 1.02(5) . ?
C29 C30 1.374(6) . ?
C29 H29 0.95(4) . ?
C30 C31 1.372(6) . ?
C30 H30 0.92(5) . ?
C31 C32 1.392(6) . ?
C31 H31 0.92(4) . ?
C32 C33 1.375(6) . ?
C32 H32 0.90(4) . ?
C33 H33 0.97(3) . ?
C34 C35 1.366(5) . ?
C34 H34 0.93(4) . ?
C35 C36 1.370(6) . ?
C35 H35 0.92(5) . ?
C36 C37 1.373(6) . ?
C36 H36 0.82(4) . ?
C37 C38 1.384(5) . ?
C37 H37 0.87(4) . ?
C38 H38 0.95(4) . ?
C39 C40 1.372(6) . ?
C39 H39 0.88(4) . ?
C40 C41 1.377(6) . ?
C40 H40 0.93(4) . ?
C41 C42 1.380(6) . ?
C41 H41 0.95(4) . ?
C42 C43 1.369(6) . ?
C42 H42 0.92(5) . ?
C43 H43 0.89(4) . ?
C44 C45 1.362(6) . ?
C44 H44 0.91(4) . ?
C45 C46 1.387(6) . ?
C45 H45 0.88(5) . ?
C46 C47 1.378(6) . ?
C46 H46 0.95(4) . ?
C47 C48 1.372(5) . ?
C47 H47 0.95(5) . ?
C48 H48 0.93(4) . ?
O1S C1S 1.396(6) . ?
O1S H1S 0.64(5) . ?
C1S H1A 0.9600 . ?
C1S H1B 0.9600 . ?
C1S H1C 0.9600 . ?
O2S C2S 1.371(6) . ?
O2S H2S 0.75(5) . ?
C2S H2A 0.9600 . ?
C2S H2B 0.9600 . ?
C2S H2C 0.9600 . ?
O3S C3S 1.410(6) . ?
O3S H3S 0.80(5) . ?
C3S H3A 0.9600 . ?
C3S H3B 0.9600 . ?
C3S H3C 0.9600 . ?
O4S C4S 1.370(5) . ?
O4S H53 0.78(5) . ?
C4S H4A 0.9600 . ?
C4S H4B 0.9600 . ?
C4S H4C 0.9600 . ?
O5S C5S 1.465(7) . ?
O5S H5S 0.8200 . ?
C5S H5A 0.9600 . ?
C5S H5B 0.9600 . ?
C5S H5C 0.9600 . ?
O6S C6S 1.374(7) . ?
O6S H6S 0.8200 . ?
C6S H6A 0.9600 . ?
C6S H6B 0.9600 . ?
C6S H6C 0.9600 . ?

loop_
_geom_hbond_atom_site_label_D
_geom_hbond_atom_site_label_H
_geom_hbond_atom_site_label_A
_geom_hbond_distance_DH
_geom_hbond_distance_HA
_geom_hbond_distance_DA
_geom_hbond_angle_DHA
_geom_hbond_site_symmetry_A
O1S H1S O2 0.64(5) 2.16(5) 2.803(4) 174(7) .
O2S H2S O1S 0.75(5) 2.09(5) 2.807(6) 161(5) .
O3S H3S O4 0.80(5) 2.05(5) 2.838(4) 171(5) .
O4S H53 O3 0.78(5) 2.04(5) 2.814(4) 171(5) .
O5S H5S O3S 0.82 2.38 2.892(7) 121.4 .
O6S H6S O1 0.82 2.06 2.857(5) 162.8 .

loop_
_geom_torsion_atom_site_label_1
_geom_torsion_atom_site_label_2
_geom_torsion_atom_site_label_3
_geom_torsion_atom_site_label_4
_geom_torsion
_geom_torsion_site_symmetry_1
_geom_torsion_site_symmetry_2
_geom_torsion_site_symmetry_3
_geom_torsion_site_symmetry_4
_geom_torsion_publ_flag
O4 Co1 Co2 O3 0.21(9) . . . . ?
O1 Co1 Co2 O3 91.58(12) . . . . ?
O2 Co1 Co2 O3 -91.66(12) . . . . ?
O5 Co1 Co2 O3 82.22(11) . . . . ?
N1 Co1 Co2 O3 179.51(10) . . . . ?
O9 Co1 Co2 O3 -81.55(12) . . . . ?
Co4 Co1 Co2 O3 -37.88(7) . . . . ?
Co3 Co1 Co2 O3 37.92(7) . . . . ?
O4 Co1 Co2 O1 -91.37(12) . . . . ?
O2 Co1 Co2 O1 176.76(13) . . . . ?
O5 Co1 Co2 O1 -9.36(13) . . . . ?
N1 Co1 Co2 O1 87.93(13) . . . . ?
O9 Co1 Co2 O1 -173.13(13) . . . . ?
Co4 Co1 Co2 O1 -129.45(10) . . . . ?
Co3 Co1 Co2 O1 -53.66(10) . . . . ?
O4 Co1 Co2 O2 91.87(12) . . . . ?
O1 Co1 Co2 O2 -176.76(13) . . . . ?
O5 Co1 Co2 O2 173.88(13) . . . . ?
N1 Co1 Co2 O2 -88.82(13) . . . . ?
O9 Co1 Co2 O2 10.11(13) . . . . ?
Co4 Co1 Co2 O2 53.79(10) . . . . ?
Co3 Co1 Co2 O2 129.58(10) . . . . ?
O4 Co1 Co2 N2 -178.78(10) . . . . ?
O1 Co1 Co2 N2 -87.40(13) . . . . ?
O2 Co1 Co2 N2 89.35(13) . . . . ?
O5 Co1 Co2 N2 -96.77(12) . . . . ?
N1 Co1 Co2 N2 0.53(11) . . . . ?
O9 Co1 Co2 N2 99.47(12) . . . . ?
Co4 Co1 Co2 N2 143.14(8) . . . . ?
Co3 Co1 Co2 N2 -141.07(8) . . . . ?
O4 Co1 Co2 O11 -81.45(12) . . . . ?
O1 Co1 Co2 O11 9.92(13) . . . . ?
O2 Co1 Co2 O11 -173.32(13) . . . . ?
O5 Co1 Co2 O11 0.56(13) . . . . ?
N1 Co1 Co2 O11 97.85(12) . . . . ?
O9 Co1 Co2 O11 -163.21(12) . . . . ?
Co4 Co1 Co2 O11 -119.53(9) . . . . ?
Co3 Co1 Co2 O11 -43.74(9) . . . . ?
O4 Co1 Co2 O7 82.20(11) . . . . ?
O1 Co1 Co2 O7 173.58(13) . . . . ?
O2 Co1 Co2 O7 -9.67(13) . . . . ?
O5 Co1 Co2 O7 164.21(12) . . . . ?
N1 Co1 Co2 O7 -98.49(12) . . . . ?
O9 Co1 Co2 O7 0.45(13) . . . . ?
Co4 Co1 Co2 O7 44.12(9) . . . . ?
Co3 Co1 Co2 O7 119.91(9) . . . . ?
O4 Co1 Co2 Co4 38.08(7) . . . . ?
O1 Co1 Co2 Co4 129.45(10) . . . . ?
O2 Co1 Co2 Co4 -53.79(10) . . . . ?
O5 Co1 Co2 Co4 120.09(9) . . . . ?
N1 Co1 Co2 Co4 -142.61(8) . . . . ?
O9 Co1 Co2 Co4 -43.68(9) . . . . ?
Co3 Co1 Co2 Co4 75.79(3) . . . . ?
O4 Co1 Co2 Co3 -37.71(7) . . . . ?
O1 Co1 Co2 Co3 53.66(10) . . . . ?
O2 Co1 Co2 Co3 -129.58(10) . . . . ?
O5 Co1 Co2 Co3 44.30(9) . . . . ?
N1 Co1 Co2 Co3 141.59(8) . . . . ?
O9 Co1 Co2 Co3 -119.47(9) . . . . ?
Co4 Co1 Co2 Co3 -75.79(3) . . . . ?
O4 Co1 Co3 O1 167.94(12) . . . . ?
O2 Co1 Co3 O1 80.04(11) . . . . ?
O5 Co1 Co3 O1 -98.35(11) . . . . ?
N1 Co1 Co3 O1 -14.68(14) . . . . ?
O9 Co1 Co3 O1 169.72(12) . . . . ?
Co4 Co1 Co3 O1 117.66(9) . . . . ?
Co2 Co1 Co3 O1 49.79(9) . . . . ?
O1 Co1 Co3 O4 -167.94(12) . . . . ?
O2 Co1 Co3 O4 -87.90(11) . . . . ?
O5 Co1 Co3 O4 93.70(11) . . . . ?
N1 Co1 Co3 O4 177.37(14) . . . . ?
O9 Co1 Co3 O4 1.78(12) . . . . ?
Co4 Co1 Co3 O4 -50.28(9) . . . . ?
Co2 Co1 Co3 O4 -118.15(9) . . . . ?
O4 Co1 Co3 O3 80.75(11) . . . . ?
O1 Co1 Co3 O3 -87.19(11) . . . . ?
O2 Co1 Co3 O3 -7.15(9) . . . . ?
O5 Co1 Co3 O3 174.45(9) . . . . ?
N1 Co1 Co3 O3 -101.88(13) . . . . ?
O9 Co1 Co3 O3 82.53(11) . . . . ?
Co4 Co1 Co3 O3 30.47(6) . . . . ?
Co2 Co1 Co3 O3 -37.40(6) . . . . ?
O4 Co1 Co3 O12 170.85(13) . . . . ?
O1 Co1 Co3 O12 2.91(12) . . . . ?
O2 Co1 Co3 O12 82.95(11) . . . . ?
O5 Co1 Co3 O12 -95.45(11) . . . . ?
N1 Co1 Co3 O12 -11.77(14) . . . . ?
O9 Co1 Co3 O12 172.63(12) . . . . ?
Co4 Co1 Co3 O12 120.57(9) . . . . ?
Co2 Co1 Co3 O12 52.70(9) . . . . ?
O4 Co1 Co3 N3 -11.73(14) . . . . ?
O1 Co1 Co3 N3 -179.67(14) . . . . ?
O2 Co1 Co3 N3 -99.63(13) . . . . ?
O5 Co1 Co3 N3 81.97(13) . . . . ?
N1 Co1 Co3 N3 165.64(15) . . . . ?
O9 Co1 Co3 N3 -9.95(14) . . . . ?
Co4 Co1 Co3 N3 -62.01(12) . . . . ?
Co2 Co1 Co3 N3 -129.88(12) . . . . ?
O4 Co1 Co3 O6 -97.60(11) . . . . ?
O1 Co1 Co3 O6 94.46(11) . . . . ?
O2 Co1 Co3 O6 174.50(9) . . . . ?
O5 Co1 Co3 O6 -3.89(9) . . . . ?
N1 Co1 Co3 O6 79.78(13) . . . . ?
O9 Co1 Co3 O6 -95.81(11) . . . . ?
Co4 Co1 Co3 O6 -147.88(7) . . . . ?
Co2 Co1 Co3 O6 144.25(7) . . . . ?
O4 Co1 Co3 Co2 118.15(9) . . . . ?
O1 Co1 Co3 Co2 -49.79(9) . . . . ?
O2 Co1 Co3 Co2 30.25(6) . . . . ?
O5 Co1 Co3 Co2 -148.14(7) . . . . ?
N1 Co1 Co3 Co2 -64.47(11) . . . . ?
O9 Co1 Co3 Co2 119.93(9) . . . . ?
Co4 Co1 Co3 Co2 67.87(3) . . . . ?
O4 Co1 Co3 Co4 50.28(9) . . . . ?
O1 Co1 Co3 Co4 -117.66(9) . . . . ?
O2 Co1 Co3 Co4 -37.62(6) . . . . ?
O5 Co1 Co3 Co4 143.98(7) . . . . ?
N1 Co1 Co3 Co4 -132.34(11) . . . . ?
O9 Co1 Co3 Co4 52.06(9) . . . . ?
Co2 Co1 Co3 Co4 -67.87(3) . . . . ?
O3 Co2 Co3 O1 -167.50(13) . . . . ?
O2 Co2 Co3 O1 -80.03(11) . . . . ?
N2 Co2 Co3 O1 14.43(14) . . . . ?
O11 Co2 Co3 O1 98.50(11) . . . . ?
O7 Co2 Co3 O1 -168.76(12) . . . . ?
Co4 Co2 Co3 O1 -117.43(9) . . . . ?
Co1 Co2 Co3 O1 -49.85(9) . . . . ?
O3 Co2 Co3 O4 -80.20(11) . . . . ?
O1 Co2 Co3 O4 87.30(11) . . . . ?
O2 Co2 Co3 O4 7.27(9) . . . . ?
N2 Co2 Co3 O4 101.73(13) . . . . ?
O11 Co2 Co3 O4 -174.20(9) . . . . ?
O7 Co2 Co3 O4 -81.46(11) . . . . ?
Co4 Co2 Co3 O4 -30.13(6) . . . . ?
Co1 Co2 Co3 O4 37.45(7) . . . . ?
O1 Co2 Co3 O3 167.50(13) . . . . ?
O2 Co2 Co3 O3 87.47(11) . . . . ?
N2 Co2 Co3 O3 -178.07(14) . . . . ?
O11 Co2 Co3 O3 -94.00(11) . . . . ?
O7 Co2 Co3 O3 -1.26(12) . . . . ?
Co4 Co2 Co3 O3 50.07(9) . . . . ?
Co1 Co2 Co3 O3 117.65(10) . . . . ?
O3 Co2 Co3 O12 99.25(12) . . . . ?
O1 Co2 Co3 O12 -93.25(11) . . . . ?
O2 Co2 Co3 O12 -173.28(9) . . . . ?
N2 Co2 Co3 O12 -78.82(13) . . . . ?
O11 Co2 Co3 O12 5.25(9) . . . . ?
O7 Co2 Co3 O12 97.99(11) . . . . ?
Co4 Co2 Co3 O12 149.32(7) . . . . ?
Co1 Co2 Co3 O12 -143.10(7) . . . . ?
O3 Co2 Co3 N3 14.62(14) . . . . ?
O1 Co2 Co3 N3 -177.88(14) . . . . ?
O2 Co2 Co3 N3 102.09(13) . . . . ?
N2 Co2 Co3 N3 -163.45(15) . . . . ?
O11 Co2 Co3 N3 -79.38(13) . . . . ?
O7 Co2 Co3 N3 13.36(15) . . . . ?
Co4 Co2 Co3 N3 64.69(12) . . . . ?
Co1 Co2 Co3 N3 132.27(12) . . . . ?
O3 Co2 Co3 O6 -169.19(13) . . . . ?
O1 Co2 Co3 O6 -1.69(12) . . . . ?
O2 Co2 Co3 O6 -81.72(11) . . . . ?
N2 Co2 Co3 O6 12.74(15) . . . . ?
O11 Co2 Co3 O6 96.81(11) . . . . ?
O7 Co2 Co3 O6 -170.45(12) . . . . ?
Co4 Co2 Co3 O6 -119.12(9) . . . . ?
Co1 Co2 Co3 O6 -51.54(9) . . . . ?
O3 Co2 Co3 Co1 -117.65(10) . . . . ?
O1 Co2 Co3 Co1 49.85(9) . . . . ?
O2 Co2 Co3 Co1 -30.18(6) . . . . ?
N2 Co2 Co3 Co1 64.28(12) . . . . ?
O11 Co2 Co3 Co1 148.36(7) . . . . ?
O7 Co2 Co3 Co1 -118.91(9) . . . . ?
Co4 Co2 Co3 Co1 -67.58(4) . . . . ?
O3 Co2 Co3 Co4 -50.07(9) . . . . ?
O1 Co2 Co3 Co4 117.43(9) . . . . ?
O2 Co2 Co3 Co4 37.39(7) . . . . ?
N2 Co2 Co3 Co4 131.85(11) . . . . ?
O11 Co2 Co3 Co4 -144.07(7) . . . . ?
O7 Co2 Co3 Co4 -51.34(9) . . . . ?
Co1 Co2 Co3 Co4 67.58(4) . . . . ?
O4 Co1 Co4 O2 -167.67(12) . . . . ?
O1 Co1 Co4 O2 -80.15(11) . . . . ?
O5 Co1 Co4 O2 -169.30(12) . . . . ?
N1 Co1 Co4 O2 13.66(14) . . . . ?
O9 Co1 Co4 O2 98.84(12) . . . . ?
Co3 Co1 Co4 O2 -117.72(10) . . . . ?
Co2 Co1 Co4 O2 -49.89(9) . . . . ?
O4 Co1 Co4 O3 -80.41(11) . . . . ?
O1 Co1 Co4 O3 7.10(9) . . . . ?
O2 Co1 Co4 O3 87.25(11) . . . . ?
O5 Co1 Co4 O3 -82.04(11) . . . . ?
N1 Co1 Co4 O3 100.92(13) . . . . ?
O9 Co1 Co4 O3 -173.91(9) . . . . ?
Co3 Co1 Co4 O3 -30.47(6) . . . . ?
Co2 Co1 Co4 O3 37.36(7) . . . . ?
O1 Co1 Co4 O4 87.51(11) . . . . ?
O2 Co1 Co4 O4 167.67(12) . . . . ?
O5 Co1 Co4 O4 -1.63(12) . . . . ?
N1 Co1 Co4 O4 -178.67(14) . . . . ?
O9 Co1 Co4 O4 -93.50(11) . . . . ?
Co3 Co1 Co4 O4 49.95(9) . . . . ?
Co2 Co1 Co4 O4 117.78(9) . . . . ?
O4 Co1 Co4 O10 98.18(11) . . . . ?
O1 Co1 Co4 O10 -174.30(9) . . . . ?
O2 Co1 Co4 O10 -94.15(12) . . . . ?
O5 Co1 Co4 O10 96.55(11) . . . . ?
N1 Co1 Co4 O10 -80.49(14) . . . . ?
O9 Co1 Co4 O10 4.68(9) . . . . ?
Co3 Co1 Co4 O10 148.13(7) . . . . ?
Co2 Co1 Co4 O10 -144.04(7) . . . . ?
O4 Co1 Co4 O8 -169.77(12) . . . . ?
O1 Co1 Co4 O8 -82.25(11) . . . . ?
O2 Co1 Co4 O8 -2.10(12) . . . . ?
O5 Co1 Co4 O8 -171.40(12) . . . . ?
N1 Co1 Co4 O8 11.56(15) . . . . ?
O9 Co1 Co4 O8 96.73(11) . . . . ?
Co3 Co1 Co4 O8 -119.82(9) . . . . ?
Co2 Co1 Co4 O8 -51.99(9) . . . . ?
O4 Co1 Co4 N4 15.01(14) . . . . ?
O1 Co1 Co4 N4 102.52(13) . . . . ?
O2 Co1 Co4 N4 -177.33(14) . . . . ?
O5 Co1 Co4 N4 13.38(14) . . . . ?
N1 Co1 Co4 N4 -163.66(16) . . . . ?
O9 Co1 Co4 N4 -78.49(14) . . . . ?
Co3 Co1 Co4 N4 64.95(12) . . . . ?
Co2 Co1 Co4 N4 132.78(12) . . . . ?
O4 Co1 Co4 Co2 -117.78(9) . . . . ?
O1 Co1 Co4 Co2 -30.26(7) . . . . ?
O2 Co1 Co4 Co2 49.89(9) . . . . ?
O5 Co1 Co4 Co2 -119.41(9) . . . . ?
N1 Co1 Co4 Co2 63.55(12) . . . . ?
O9 Co1 Co4 Co2 148.73(7) . . . . ?
Co3 Co1 Co4 Co2 -67.83(4) . . . . ?
O4 Co1 Co4 Co3 -49.95(9) . . . . ?
O1 Co1 Co4 Co3 37.57(7) . . . . ?
O2 Co1 Co4 Co3 117.72(10) . . . . ?
O5 Co1 Co4 Co3 -51.58(9) . . . . ?
N1 Co1 Co4 Co3 131.38(12) . . . . ?
O9 Co1 Co4 Co3 -143.44(7) . . . . ?
Co2 Co1 Co4 Co3 67.83(4) . . . . ?
O3 Co2 Co4 O2 167.86(12) . . . . ?
O1 Co2 Co4 O2 80.25(11) . . . . ?
N2 Co2 Co4 O2 -12.16(14) . . . . ?
O11 Co2 Co4 O2 168.92(12) . . . . ?
O7 Co2 Co4 O2 -98.09(11) . . . . ?
Co3 Co2 Co4 O2 117.83(9) . . . . ?
Co1 Co2 Co4 O2 50.03(9) . . . . ?
O1 Co2 Co4 O3 -87.60(11) . . . . ?
O2 Co2 Co4 O3 -167.86(12) . . . . ?
N2 Co2 Co4 O3 179.98(14) . . . . ?
O11 Co2 Co4 O3 1.07(12) . . . . ?
O7 Co2 Co4 O3 94.06(11) . . . . ?
Co3 Co2 Co4 O3 -50.02(9) . . . . ?
Co1 Co2 Co4 O3 -117.83(9) . . . . ?
O3 Co2 Co4 O4 80.09(11) . . . . ?
O1 Co2 Co4 O4 -7.51(9) . . . . ?
O2 Co2 Co4 O4 -87.77(11) . . . . ?
N2 Co2 Co4 O4 -99.93(13) . . . . ?
O11 Co2 Co4 O4 81.16(11) . . . . ?
O7 Co2 Co4 O4 174.15(9) . . . . ?
Co3 Co2 Co4 O4 30.07(6) . . . . ?
Co1 Co2 Co4 O4 -37.74(7) . . . . ?
O3 Co2 Co4 O10 169.83(12) . . . . ?
O1 Co2 Co4 O10 82.22(11) . . . . ?
O2 Co2 Co4 O10 1.97(12) . . . . ?
N2 Co2 Co4 O10 -10.19(14) . . . . ?
O11 Co2 Co4 O10 170.89(12) . . . . ?
O7 Co2 Co4 O10 -96.12(11) . . . . ?
Co3 Co2 Co4 O10 119.80(9) . . . . ?
Co1 Co2 Co4 O10 52.00(9) . . . . ?
O3 Co2 Co4 O8 -98.39(11) . . . . ?
O1 Co2 Co4 O8 174.00(9) . . . . ?
O2 Co2 Co4 O8 93.75(11) . . . . ?
N2 Co2 Co4 O8 81.59(13) . . . . ?
O11 Co2 Co4 O8 -97.33(11) . . . . ?
O7 Co2 Co4 O8 -4.34(9) . . . . ?
Co3 Co2 Co4 O8 -148.42(7) . . . . ?
Co1 Co2 Co4 O8 143.78(7) . . . . ?
O3 Co2 Co4 N4 -15.06(14) . . . . ?
O1 Co2 Co4 N4 -102.67(13) . . . . ?
O2 Co2 Co4 N4 177.08(14) . . . . ?
N2 Co2 Co4 N4 164.92(15) . . . . ?
O11 Co2 Co4 N4 -14.00(14) . . . . ?
O7 Co2 Co4 N4 78.99(13) . . . . ?
Co3 Co2 Co4 N4 -65.09(12) . . . . ?
Co1 Co2 Co4 N4 -132.89(11) . . . . ?
O3 Co2 Co4 Co1 117.83(9) . . . . ?
O1 Co2 Co4 Co1 30.23(7) . . . . ?
O2 Co2 Co4 Co1 -50.03(9) . . . . ?
N2 Co2 Co4 Co1 -62.19(11) . . . . ?
O11 Co2 Co4 Co1 118.90(9) . . . . ?
O7 Co2 Co4 Co1 -148.11(7) . . . . ?
Co3 Co2 Co4 Co1 67.80(4) . . . . ?
O3 Co2 Co4 Co3 50.02(9) . . . . ?
O1 Co2 Co4 Co3 -37.58(7) . . . . ?
O2 Co2 Co4 Co3 -117.83(9) . . . . ?
N2 Co2 Co4 Co3 -129.99(12) . . . . ?
O11 Co2 Co4 Co3 51.09(9) . . . . ?
O7 Co2 Co4 Co3 144.08(7) . . . . ?
Co1 Co2 Co4 Co3 -67.80(4) . . . . ?
O1 Co3 Co4 O2 0.10(9) . . . . ?
O4 Co3 Co4 O2 92.09(12) . . . . ?
O3 Co3 Co4 O2 -91.26(11) . . . . ?
O12 Co3 Co4 O2 -81.18(11) . . . . ?
N3 Co3 Co4 O2 -178.59(10) . . . . ?
O6 Co3 Co4 O2 82.68(11) . . . . ?
Co1 Co3 Co4 O2 38.09(6) . . . . ?
Co2 Co3 Co4 O2 -37.95(6) . . . . ?
O1 Co3 Co4 O3 91.36(11) . . . . ?
O4 Co3 Co4 O3 -176.64(13) . . . . ?
O12 Co3 Co4 O3 10.09(13) . . . . ?
N3 Co3 Co4 O3 -87.33(12) . . . . ?
O6 Co3 Co4 O3 173.94(13) . . . . ?
Co1 Co3 Co4 O3 129.35(9) . . . . ?
Co2 Co3 Co4 O3 53.31(10) . . . . ?
O1 Co3 Co4 O4 -92.00(12) . . . . ?
O3 Co3 Co4 O4 176.64(13) . . . . ?
O12 Co3 Co4 O4 -173.27(13) . . . . ?
N3 Co3 Co4 O4 89.31(12) . . . . ?
O6 Co3 Co4 O4 -9.42(13) . . . . ?
Co1 Co3 Co4 O4 -54.00(10) . . . . ?
Co2 Co3 Co4 O4 -130.04(10) . . . . ?
O1 Co3 Co4 O10 -82.62(11) . . . . ?
O4 Co3 Co4 O10 9.38(13) . . . . ?
O3 Co3 Co4 O10 -173.98(13) . . . . ?
O12 Co3 Co4 O10 -163.89(12) . . . . ?
N3 Co3 Co4 O10 98.69(12) . . . . ?
O6 Co3 Co4 O10 -0.04(13) . . . . ?
Co1 Co3 Co4 O10 -44.63(9) . . . . ?
Co2 Co3 Co4 O10 -120.67(9) . . . . ?
O1 Co3 Co4 O8 82.15(11) . . . . ?
O4 Co3 Co4 O8 174.15(13) . . . . ?
O3 Co3 Co4 O8 -9.21(13) . . . . ?
O12 Co3 Co4 O8 0.88(13) . . . . ?
N3 Co3 Co4 O8 -96.54(12) . . . . ?
O6 Co3 Co4 O8 164.74(12) . . . . ?
Co1 Co3 Co4 O8 120.15(9) . . . . ?
Co2 Co3 Co4 O8 44.11(9) . . . . ?
O1 Co3 Co4 N4 179.96(9) . . . . ?
O4 Co3 Co4 N4 -88.04(12) . . . . ?
O3 Co3 Co4 N4 88.60(12) . . . . ?
O12 Co3 Co4 N4 98.69(12) . . . . ?
N3 Co3 Co4 N4 1.27(11) . . . . ?
O6 Co3 Co4 N4 -97.46(12) . . . . ?
Co1 Co3 Co4 N4 -142.04(8) . . . . ?
Co2 Co3 Co4 N4 141.92(8) . . . . ?
O1 Co3 Co4 Co1 -37.99(7) . . . . ?
O4 Co3 Co4 Co1 54.00(10) . . . . ?
O3 Co3 Co4 Co1 -129.35(9) . . . . ?
O12 Co3 Co4 Co1 -119.26(10) . . . . ?
N3 Co3 Co4 Co1 143.32(8) . . . . ?
O6 Co3 Co4 Co1 44.59(9) . . . . ?
Co2 Co3 Co4 Co1 -76.04(3) . . . . ?
O1 Co3 Co4 Co2 38.05(6) . . . . ?
O4 Co3 Co4 Co2 130.04(10) . . . . ?
O3 Co3 Co4 Co2 -53.31(10) . . . . ?
O12 Co3 Co4 Co2 -43.23(10) . . . . ?
N3 Co3 Co4 Co2 -140.64(8) . . . . ?
O6 Co3 Co4 Co2 120.63(9) . . . . ?
Co1 Co3 Co4 Co2 76.04(3) . . . . ?
O4 Co3 O1 Co1 8.29(9) . . . . ?
O3 Co3 O1 Co1 90.30(9) . . . . ?
O12 Co3 O1 Co1 -177.82(9) . . . . ?
N3 Co3 O1 Co1 172(4) . . . . ?
O6 Co3 O1 Co1 -82.41(9) . . . . ?
Co2 Co3 O1 Co1 98.85(10) . . . . ?
Co4 Co3 O1 Co1 49.28(7) . . . . ?
O4 Co3 O1 Co2 -90.56(9) . . . . ?
O3 Co3 O1 Co2 -8.55(9) . . . . ?
O12 Co3 O1 Co2 83.34(9) . . . . ?
N3 Co3 O1 Co2 73(4) . . . . ?
O6 Co3 O1 Co2 178.75(9) . . . . ?
Co1 Co3 O1 Co2 -98.85(10) . . . . ?
Co4 Co3 O1 Co2 -49.57(7) . . . . ?
O4 Co1 O1 Co3 -8.31(9) . . . . ?
O2 Co1 O1 Co3 -95.62(10) . . . . ?
O5 Co1 O1 Co3 79.50(10) . . . . ?
N1 Co1 O1 Co3 170.01(9) . . . . ?
O9 Co1 O1 Co3 -58.7(6) . . . . ?
Co4 Co1 O1 Co3 -52.27(7) . . . . ?
Co2 Co1 O1 Co3 -93.48(11) . . . . ?
O4 Co1 O1 Co2 85.18(10) . . . . ?
O2 Co1 O1 Co2 -2.14(9) . . . . ?
O5 Co1 O1 Co2 172.98(10) . . . . ?
N1 Co1 O1 Co2 -96.51(11) . . . . ?
O9 Co1 O1 Co2 34.8(6) . . . . ?
Co4 Co1 O1 Co2 41.21(7) . . . . ?
Co3 Co1 O1 Co2 93.48(11) . . . . ?
O3 Co2 O1 Co3 8.60(9) . . . . ?
O2 Co2 O1 Co3 95.47(10) . . . . ?
N2 Co2 O1 Co3 -170.05(10) . . . . ?
O11 Co2 O1 Co3 -79.20(10) . . . . ?
O7 Co2 O1 Co3 62.4(6) . . . . ?
Co4 Co2 O1 Co3 52.31(7) . . . . ?
Co1 Co2 O1 Co3 93.33(10) . . . . ?
O3 Co2 O1 Co1 -84.73(10) . . . . ?
O2 Co2 O1 Co1 2.14(9) . . . . ?
N2 Co2 O1 Co1 96.62(11) . . . . ?
O11 Co2 O1 Co1 -172.54(10) . . . . ?
O7 Co2 O1 Co1 -30.9(6) . . . . ?
Co4 Co2 O1 Co1 -41.03(8) . . . . ?
Co3 Co2 O1 Co1 -93.33(10) . . . . ?
O3 Co4 O2 Co1 -90.41(9) . . . . ?
O4 Co4 O2 Co1 -8.50(9) . . . . ?
O10 Co4 O2 Co1 82.75(9) . . . . ?
O8 Co4 O2 Co1 178.43(9) . . . . ?
N4 Co4 O2 Co1 134(2) . . . . ?
Co2 Co4 O2 Co1 -98.71(10) . . . . ?
Co3 Co4 O2 Co1 -49.39(7) . . . . ?
O3 Co4 O2 Co2 8.31(8) . . . . ?
O4 Co4 O2 Co2 90.21(9) . . . . ?
O10 Co4 O2 Co2 -178.54(9) . . . . ?
O8 Co4 O2 Co2 -82.85(9) . . . . ?
N4 Co4 O2 Co2 -128(2) . . . . ?
Co1 Co4 O2 Co2 98.71(10) . . . . ?
Co3 Co4 O2 Co2 49.33(7) . . . . ?
O4 Co1 O2 Co4 8.53(9) . . . . ?
O1 Co1 O2 Co4 95.46(10) . . . . ?
O5 Co1 O2 Co4 62.5(6) . . . . ?
N1 Co1 O2 Co4 -170.83(10) . . . . ?
O9 Co1 O2 Co4 -79.14(10) . . . . ?
Co3 Co1 O2 Co4 52.22(7) . . . . ?
Co2 Co1 O2 Co4 93.33(11) . . . . ?
O4 Co1 O2 Co2 -84.79(10) . . . . ?
O1 Co1 O2 Co2 2.14(9) . . . . ?
O5 Co1 O2 Co2 -30.8(6) . . . . ?
N1 Co1 O2 Co2 95.85(11) . . . . ?
O9 Co1 O2 Co2 -172.46(10) . . . . ?
Co4 Co1 O2 Co2 -93.33(11) . . . . ?
Co3 Co1 O2 Co2 -41.10(7) . . . . ?
O3 Co2 O2 Co4 -8.36(9) . . . . ?
O1 Co2 O2 Co4 -95.17(10) . . . . ?
N2 Co2 O2 Co4 171.82(9) . . . . ?
O11 Co2 O2 Co4 -60.9(6) . . . . ?
O7 Co2 O2 Co4 79.70(10) . . . . ?
Co3 Co2 O2 Co4 -52.02(7) . . . . ?
Co1 Co2 O2 Co4 -93.03(10) . . . . ?
O3 Co2 O2 Co1 84.67(10) . . . . ?
O1 Co2 O2 Co1 -2.14(9) . . . . ?
N2 Co2 O2 Co1 -95.15(11) . . . . ?
O11 Co2 O2 Co1 32.2(6) . . . . ?
O7 Co2 O2 Co1 172.73(10) . . . . ?
Co4 Co2 O2 Co1 93.03(10) . . . . ?
Co3 Co2 O2 Co1 41.01(7) . . . . ?
O1 Co2 O3 Co4 89.77(9) . . . . ?
O2 Co2 O3 Co4 8.31(8) . . . . ?
N2 Co2 O3 Co4 -179(100) . . . . ?
O11 Co2 O3 Co4 -179.20(9) . . . . ?
O7 Co2 O3 Co4 -82.61(9) . . . . ?
Co3 Co2 O3 Co4 98.33(10) . . . . ?
Co1 Co2 O3 Co4 49.06(6) . . . . ?
O1 Co2 O3 Co3 -8.56(9) . . . . ?
O2 Co2 O3 Co3 -90.02(9) . . . . ?
N2 Co2 O3 Co3 82(4) . . . . ?
O11 Co2 O3 Co3 82.47(9) . . . . ?
O7 Co2 O3 Co3 179.06(9) . . . . ?
Co4 Co2 O3 Co3 -98.33(10) . . . . ?
Co1 Co2 O3 Co3 -49.27(7) . . . . ?
O2 Co4 O3 Co2 -8.38(9) . . . . ?
O4 Co4 O3 Co2 -95.85(10) . . . . ?
O10 Co4 O3 Co2 -61.8(6) . . . . ?
O8 Co4 O3 Co2 79.49(10) . . . . ?
N4 Co4 O3 Co2 169.88(9) . . . . ?
Co1 Co4 O3 Co2 -52.32(7) . . . . ?
Co3 Co4 O3 Co2 -93.64(10) . . . . ?
O2 Co4 O3 Co3 85.25(10) . . . . ?
O4 Co4 O3 Co3 -2.22(9) . . . . ?
O10 Co4 O3 Co3 31.9(6) . . . . ?
O8 Co4 O3 Co3 173.13(9) . . . . ?
N4 Co4 O3 Co3 -96.48(11) . . . . ?
Co1 Co4 O3 Co3 41.32(7) . . . . ?
Co2 Co4 O3 Co3 93.64(10) . . . . ?
O1 Co3 O3 Co2 8.61(9) . . . . ?
O4 Co3 O3 Co2 95.78(10) . . . . ?
O12 Co3 O3 Co2 -78.98(10) . . . . ?
N3 Co3 O3 Co2 -169.86(10) . . . . ?
O6 Co3 O3 Co2 63.0(6) . . . . ?
Co1 Co3 O3 Co2 52.37(7) . . . . ?
Co4 Co3 O3 Co2 93.56(11) . . . . ?
O1 Co3 O3 Co4 -84.95(10) . . . . ?
O4 Co3 O3 Co4 2.22(9) . . . . ?
O12 Co3 O3 Co4 -172.54(9) . . . . ?
N3 Co3 O3 Co4 96.58(11) . . . . ?
O6 Co3 O3 Co4 -30.6(6) . . . . ?
Co1 Co3 O3 Co4 -41.19(7) . . . . ?
Co2 Co3 O3 Co4 -93.56(11) . . . . ?
O1 Co1 O4 Co3 8.28(9) . . . . ?
O2 Co1 O4 Co3 89.87(9) . . . . ?
O5 Co1 O4 Co3 -82.87(9) . . . . ?
N1 Co1 O4 Co3 -110(3) . . . . ?
O9 Co1 O4 Co3 -178.66(9) . . . . ?
Co4 Co1 O4 Co3 98.35(10) . . . . ?
Co2 Co1 O4 Co3 49.05(6) . . . . ?
O1 Co1 O4 Co4 -90.07(9) . . . . ?
O2 Co1 O4 Co4 -8.48(8) . . . . ?
O5 Co1 O4 Co4 178.78(9) . . . . ?
N1 Co1 O4 Co4 152(3) . . . . ?
O9 Co1 O4 Co4 82.99(9) . . . . ?
Co3 Co1 O4 Co4 -98.35(10) . . . . ?
Co2 Co1 O4 Co4 -49.30(7) . . . . ?
O1 Co3 O4 Co1 -8.31(9) . . . . ?
O3 Co3 O4 Co1 -95.01(10) . . . . ?
O12 Co3 O4 Co1 -55.8(7) . . . . ?
N3 Co3 O4 Co1 172.13(9) . . . . ?
O6 Co3 O4 Co1 80.14(10) . . . . ?
Co2 Co3 O4 Co1 -52.00(7) . . . . ?
Co4 Co3 O4 Co1 -92.78(10) . . . . ?
O1 Co3 O4 Co4 84.47(10) . . . . ?
O3 Co3 O4 Co4 -2.22(9) . . . . ?
O12 Co3 O4 Co4 37.0(7) . . . . ?
N3 Co3 O4 Co4 -95.09(11) . . . . ?
O6 Co3 O4 Co4 172.93(10) . . . . ?
Co1 Co3 O4 Co4 92.78(10) . . . . ?
Co2 Co3 O4 Co4 40.78(7) . . . . ?
O2 Co4 O4 Co1 8.53(9) . . . . ?
O3 Co4 O4 Co1 95.38(10) . . . . ?
O10 Co4 O4 Co1 -79.84(10) . . . . ?
O8 Co4 O4 Co1 62.5(6) . . . . ?
N4 Co4 O4 Co1 -169.94(9) . . . . ?
Co2 Co4 O4 Co1 52.34(7) . . . . ?
Co3 Co4 O4 Co1 93.16(10) . . . . ?
O2 Co4 O4 Co3 -84.63(10) . . . . ?
O3 Co4 O4 Co3 2.22(9) . . . . ?
O10 Co4 O4 Co3 -173.00(9) . . . . ?
O8 Co4 O4 Co3 -30.7(7) . . . . ?
N4 Co4 O4 Co3 96.89(11) . . . . ?
Co1 Co4 O4 Co3 -93.16(10) . . . . ?
Co2 Co4 O4 Co3 -40.82(8) . . . . ?
O4 Co1 O5 C1 49.3(2) . . . . ?
O1 Co1 O5 C1 -37.1(2) . . . . ?
O2 Co1 O5 C1 -4.6(7) . . . . ?
N1 Co1 O5 C1 -131.5(2) . . . . ?
O9 Co1 O5 C1 136.8(2) . . . . ?
Co4 Co1 O5 C1 50.5(3) . . . . ?
Co3 Co1 O5 C1 5.8(2) . . . . ?
Co2 Co1 O5 C1 -31.0(3) . . . . ?
O1 Co3 O6 C1 46.9(2) . . . . ?
O4 Co3 O6 C1 -39.7(2) . . . . ?
O3 Co3 O6 C1 -7.3(7) . . . . ?
O12 Co3 O6 C1 134.5(2) . . . . ?
N3 Co3 O6 C1 -134.5(2) . . . . ?
Co1 Co3 O6 C1 3.4(2) . . . . ?
Co2 Co3 O6 C1 48.1(3) . . . . ?
Co4 Co3 O6 C1 -33.6(3) . . . . ?
O3 Co2 O7 C8 46.6(2) . . . . ?
O1 Co2 O7 C8 -7.1(7) . . . . ?
O2 Co2 O7 C8 -39.7(2) . . . . ?
N2 Co2 O7 C8 -134.7(2) . . . . ?
O11 Co2 O7 C8 134.2(2) . . . . ?
Co4 Co2 O7 C8 3.1(2) . . . . ?
Co3 Co2 O7 C8 47.5(3) . . . . ?
Co1 Co2 O7 C8 -33.4(3) . . . . ?
O2 Co4 O8 C8 50.8(2) . . . . ?
O3 Co4 O8 C8 -35.6(2) . . . . ?
O4 Co4 O8 C8 -3.1(8) . . . . ?
O10 Co4 O8 C8 139.0(2) . . . . ?
N4 Co4 O8 C8 -130.9(2) . . . . ?
Co1 Co4 O8 C8 52.3(3) . . . . ?
Co2 Co4 O8 C8 7.1(2) . . . . ?
Co3 Co4 O8 C8 -29.6(3) . . . . ?
O4 Co1 O9 C15 -47.5(2) . . . . ?
O1 Co1 O9 C15 2.8(7) . . . . ?
O2 Co1 O9 C15 39.2(2) . . . . ?
O5 Co1 O9 C15 -135.2(2) . . . . ?
N1 Co1 O9 C15 134.2(2) . . . . ?
Co4 Co1 O9 C15 -3.7(2) . . . . ?
Co3 Co1 O9 C15 -48.8(3) . . . . ?
Co2 Co1 O9 C15 32.7(3) . . . . ?
O2 Co4 O10 C15 -51.0(2) . . . . ?
O3 Co4 O10 C15 2.2(7) . . . . ?
O4 Co4 O10 C15 35.9(2) . . . . ?
O8 Co4 O10 C15 -138.8(2) . . . . ?
N4 Co4 O10 C15 130.9(2) . . . . ?
Co1 Co4 O10 C15 -7.3(2) . . . . ?
Co2 Co4 O10 C15 -52.4(3) . . . . ?
Co3 Co4 O10 C15 29.8(3) . . . . ?
O3 Co2 O11 C22 -51.3(2) . . . . ?
O1 Co2 O11 C22 34.9(2) . . . . ?
O2 Co2 O11 C22 1.1(7) . . . . ?
N2 Co2 O11 C22 128.6(2) . . . . ?
O7 Co2 O11 C22 -139.2(2) . . . . ?
Co4 Co2 O11 C22 -52.1(3) . . . . ?
Co3 Co2 O11 C22 -7.8(2) . . . . ?
Co1 Co2 O11 C22 28.5(3) . . . . ?
O1 Co3 O12 C22 -48.1(2) . . . . ?
O4 Co3 O12 C22 -0.7(8) . . . . ?
O3 Co3 O12 C22 38.1(2) . . . . ?
N3 Co3 O12 C22 131.6(2) . . . . ?
O6 Co3 O12 C22 -136.4(2) . . . . ?
Co1 Co3 O12 C22 -50.1(3) . . . . ?
Co2 Co3 O12 C22 -4.5(2) . . . . ?
Co4 Co3 O12 C22 31.5(3) . . . . ?
O4 Co1 N1 C29 -106(3) . . . . ?
O1 Co1 N1 C29 136.3(3) . . . . ?
O2 Co1 N1 C29 54.5(3) . . . . ?
O5 Co1 N1 C29 -132.7(3) . . . . ?
O9 Co1 N1 C29 -37.0(3) . . . . ?
Co4 Co1 N1 C29 45.1(3) . . . . ?
Co3 Co1 N1 C29 146.3(2) . . . . ?
Co2 Co1 N1 C29 95.5(3) . . . . ?
O4 Co1 N1 C33 73(3) . . . . ?
O1 Co1 N1 C33 -45.2(3) . . . . ?
O2 Co1 N1 C33 -127.0(3) . . . . ?
O5 Co1 N1 C33 45.8(3) . . . . ?
O9 Co1 N1 C33 141.5(3) . . . . ?
Co4 Co1 N1 C33 -136.4(2) . . . . ?
Co3 Co1 N1 C33 -35.2(3) . . . . ?
Co2 Co1 N1 C33 -86.0(3) . . . . ?
O3 Co2 N2 C34 147(4) . . . . ?
O1 Co2 N2 C34 -122.8(3) . . . . ?
O2 Co2 N2 C34 -41.2(3) . . . . ?
O11 Co2 N2 C34 146.3(3) . . . . ?
O7 Co2 N2 C34 49.8(3) . . . . ?
Co4 Co2 N2 C34 -32.9(3) . . . . ?
Co3 Co2 N2 C34 -132.6(2) . . . . ?
Co1 Co2 N2 C34 -82.1(3) . . . . ?
O3 Co2 N2 C38 -35(4) . . . . ?
O1 Co2 N2 C38 56.0(3) . . . . ?
O2 Co2 N2 C38 137.5(3) . . . . ?
O11 Co2 N2 C38 -35.0(3) . . . . ?
O7 Co2 N2 C38 -131.5(3) . . . . ?
Co4 Co2 N2 C38 145.8(2) . . . . ?
Co3 Co2 N2 C38 46.1(3) . . . . ?
Co1 Co2 N2 C38 96.6(3) . . . . ?
O1 Co3 N3 C43 150(4) . . . . ?
O4 Co3 N3 C43 -46.9(3) . . . . ?
O3 Co3 N3 C43 -129.0(3) . . . . ?
O12 Co3 N3 C43 139.2(3) . . . . ?
O6 Co3 N3 C43 43.8(3) . . . . ?
Co1 Co3 N3 C43 -38.8(3) . . . . ?
Co2 Co3 N3 C43 -139.0(3) . . . . ?
Co4 Co3 N3 C43 -88.0(3) . . . . ?
O1 Co3 N3 C39 -31(4) . . . . ?
O4 Co3 N3 C39 132.3(3) . . . . ?
O3 Co3 N3 C39 50.3(3) . . . . ?
O12 Co3 N3 C39 -41.5(3) . . . . ?
O6 Co3 N3 C39 -136.9(3) . . . . ?
Co1 Co3 N3 C39 140.4(2) . . . . ?
Co2 Co3 N3 C39 40.3(3) . . . . ?
Co4 Co3 N3 C39 91.2(3) . . . . ?
O2 Co4 N4 C48 -88(2) . . . . ?
O3 Co4 N4 C48 136.6(3) . . . . ?
O4 Co4 N4 C48 54.4(3) . . . . ?
O10 Co4 N4 C48 -36.8(3) . . . . ?
O8 Co4 N4 C48 -132.4(3) . . . . ?
Co1 Co4 N4 C48 44.1(3) . . . . ?
Co2 Co4 N4 C48 146.9(2) . . . . ?
Co3 Co4 N4 C48 95.4(3) . . . . ?
O2 Co4 N4 C44 87(2) . . . . ?
O3 Co4 N4 C44 -48.9(3) . . . . ?
O4 Co4 N4 C44 -131.1(3) . . . . ?
O10 Co4 N4 C44 137.7(3) . . . . ?
O8 Co4 N4 C44 42.1(3) . . . . ?
Co1 Co4 N4 C44 -141.4(2) . . . . ?
Co2 Co4 N4 C44 -38.6(3) . . . . ?
Co3 Co4 N4 C44 -90.1(3) . . . . ?
Co3 O6 C1 O5 -0.1(4) . . . . ?
Co3 O6 C1 C2 179.8(2) . . . . ?
Co1 O5 C1 O6 -5.4(4) . . . . ?
Co1 O5 C1 C2 174.7(2) . . . . ?
O6 C1 C2 C3 -170.8(3) . . . . ?
O5 C1 C2 C3 9.2(5) . . . . ?
O6 C1 C2 C7 8.7(5) . . . . ?
O5 C1 C2 C7 -171.4(3) . . . . ?
C7 C2 C3 C4 -0.5(6) . . . . ?
C1 C2 C3 C4 179.0(4) . . . . ?
C2 C3 C4 C5 1.6(8) . . . . ?
C3 C4 C5 C6 -1.3(8) . . . . ?
C4 C5 C6 C7 -0.1(9) . . . . ?
C5 C6 C7 C2 1.2(8) . . . . ?
C3 C2 C7 C6 -0.9(6) . . . . ?
C1 C2 C7 C6 179.6(4) . . . . ?
Co2 O7 C8 O8 1.4(5) . . . . ?
Co2 O7 C8 C9 -178.2(2) . . . . ?
Co4 O8 C8 O7 -7.5(5) . . . . ?
Co4 O8 C8 C9 172.1(2) . . . . ?
O7 C8 C9 C14 17.5(5) . . . . ?
O8 C8 C9 C14 -162.2(3) . . . . ?
O7 C8 C9 C10 -164.6(3) . . . . ?
O8 C8 C9 C10 15.7(5) . . . . ?
C14 C9 C10 C11 -0.7(6) . . . . ?
C8 C9 C10 C11 -178.6(4) . . . . ?
C9 C10 C11 C12 1.6(7) . . . . ?
C10 C11 C12 C13 -1.1(8) . . . . ?
C11 C12 C13 C14 -0.2(8) . . . . ?
C12 C13 C14 C9 1.1(7) . . . . ?
C10 C9 C14 C13 -0.7(6) . . . . ?
C8 C9 C14 C13 177.2(4) . . . . ?
Co1 O9 C15 O10 -0.7(4) . . . . ?
Co1 O9 C15 C16 179.1(2) . . . . ?
Co4 O10 C15 O9 7.3(4) . . . . ?
Co4 O10 C15 C16 -172.5(2) . . . . ?
O9 C15 C16 C17 179.4(4) . . . . ?
O10 C15 C16 C17 -0.8(5) . . . . ?
O9 C15 C16 C21 -1.2(5) . . . . ?
O10 C15 C16 C21 178.6(3) . . . . ?
C21 C16 C17 C18 -1.1(8) . . . . ?
C15 C16 C17 C18 178.3(5) . . . . ?
C16 C17 C18 C19 0.2(10) . . . . ?
C17 C18 C19 C20 1.3(10) . . . . ?
C18 C19 C20 C21 -1.7(8) . . . . ?
C19 C20 C21 C16 0.8(7) . . . . ?
C17 C16 C21 C20 0.7(6) . . . . ?
C15 C16 C21 C20 -178.8(4) . . . . ?
Co2 O11 C22 O12 7.5(5) . . . . ?
Co2 O11 C22 C23 -173.0(2) . . . . ?
Co3 O12 C22 O11 -0.1(5) . . . . ?
Co3 O12 C22 C23 -179.6(2) . . . . ?
O11 C22 C23 C24 -17.8(6) . . . . ?
O12 C22 C23 C24 161.8(4) . . . . ?
O11 C22 C23 C28 161.4(4) . . . . ?
O12 C22 C23 C28 -19.0(5) . . . . ?
C28 C23 C24 C25 1.8(9) . . . . ?
C22 C23 C24 C25 -179.0(6) . . . . ?
C23 C24 C25 C26 -2.1(12) . . . . ?
C24 C25 C26 C27 0.3(13) . . . . ?
C25 C26 C27 C28 1.7(11) . . . . ?
C26 C27 C28 C23 -2.0(9) . . . . ?
C24 C23 C28 C27 0.3(7) . . . . ?
C22 C23 C28 C27 -178.9(4) . . . . ?
C33 N1 C29 C30 -0.2(5) . . . . ?
Co1 N1 C29 C30 178.4(3) . . . . ?
N1 C29 C30 C31 1.0(6) . . . . ?
C29 C30 C31 C32 -0.9(7) . . . . ?
C30 C31 C32 C33 0.1(7) . . . . ?
C29 N1 C33 C32 -0.8(6) . . . . ?
Co1 N1 C33 C32 -179.3(3) . . . . ?
C31 C32 C33 N1 0.8(6) . . . . ?
C38 N2 C34 C35 0.0(5) . . . . ?
Co2 N2 C34 C35 178.7(3) . . . . ?
N2 C34 C35 C36 -0.1(6) . . . . ?
C34 C35 C36 C37 0.4(7) . . . . ?
C35 C36 C37 C38 -0.5(7) . . . . ?
C34 N2 C38 C37 -0.2(5) . . . . ?
Co2 N2 C38 C37 -178.9(3) . . . . ?
C36 C37 C38 N2 0.4(6) . . . . ?
C43 N3 C39 C40 -0.9(6) . . . . ?
Co3 N3 C39 C40 179.8(3) . . . . ?
N3 C39 C40 C41 0.8(7) . . . . ?
C39 C40 C41 C42 -0.6(7) . . . . ?
C40 C41 C42 C43 0.5(7) . . . . ?
C39 N3 C43 C42 0.9(6) . . . . ?
Co3 N3 C43 C42 -179.8(3) . . . . ?
C41 C42 C43 N3 -0.7(7) . . . . ?
C48 N4 C44 C45 2.3(6) . . . . ?
Co4 N4 C44 C45 -172.4(4) . . . . ?
N4 C44 C45 C46 0.3(8) . . . . ?
C44 C45 C46 C47 -2.5(8) . . . . ?
C45 C46 C47 C48 2.2(8) . . . . ?
C44 N4 C48 C47 -2.7(6) . . . . ?
Co4 N4 C48 C47 172.0(3) . . . . ?
C46 C47 C48 N4 0.5(7) . . . . ?
